data_7249494
loop_
_publ_author_name
'Sebastian, Sean S.'
'Dicke, Finn P.'
'Ruschewitz, Uwe'

_publ_section_title
;
 Exploring the host--guest interactions of small molecules in UoC-9(Ca)
;
_journal_issue 44
_journal_name_full CrystEngComm
_journal_page_first 6361
_journal_page_last 6368
_journal_paper_doi 10.1039/D4CE01007H
_journal_volume 26
_journal_year 2024
_chemical_formula_sum 'C95 H63 Ca5 F9 O25'
_chemical_formula_weight 1975.85
_space_group_crystal_system orthorhombic
_space_group_IT_number 33
_space_group_name_Hall 'P 2c -2n'
_space_group_name_H-M_alt 'P n a 21'
_atom_sites_solution_hydrogens geom
_atom_sites_solution_primary dual-space
_atom_sites_solution_secondary difmap
_audit_creation_method SHELXL-2018/3
_audit_update_record
;
2024-10-02 deposited with the CCDC.	2024-10-24 downloaded from the CCDC.
;
_cell_angle_alpha 90
_cell_angle_beta 90
_cell_angle_gamma 90
_cell_formula_units_Z 4
_cell_length_a 31.6409(19)
_cell_length_b 16.5291(9)
_cell_length_c 28.7463(15)
_cell_measurement_reflns_used 9544
_cell_measurement_temperature 100(2)
_cell_measurement_theta_max 52.718
_cell_measurement_theta_min 4.553
_cell_volume 15034.2(14)
_computing_cell_refinement 'Bruker SAINT'
_computing_data_collection 'Bruker APEX2'
_computing_data_reduction 'Bruker SAINT'
_computing_structure_refinement 'SHELXL-2018/3 (Sheldrick, 2018)'
_computing_structure_solution 'SHELXT 2018/5 (Sheldrick, 2014)'
_diffrn_ambient_temperature 100(2)
_diffrn_measured_fraction_theta_full 0.999
_diffrn_measured_fraction_theta_max 0.999
_diffrn_measurement_device_type 'Bruker D8 Venture'
_diffrn_measurement_method '\f and \w scans'
_diffrn_radiation_type MoK\a
_diffrn_radiation_wavelength 0.71073
_diffrn_reflns_av_R_equivalents 0.0566
_diffrn_reflns_av_unetI/netI 0.0466
_diffrn_reflns_Laue_measured_fraction_full 0.999
_diffrn_reflns_Laue_measured_fraction_max 0.999
_diffrn_reflns_limit_h_max 38
_diffrn_reflns_limit_h_min -38
_diffrn_reflns_limit_k_max 20
_diffrn_reflns_limit_k_min -20
_diffrn_reflns_limit_l_max 35
_diffrn_reflns_limit_l_min -30
_diffrn_reflns_number 158745
_diffrn_reflns_point_group_measured_fraction_full 0.965
_diffrn_reflns_point_group_measured_fraction_max 0.960
_diffrn_reflns_theta_full 25.242
_diffrn_reflns_theta_max 25.681
_diffrn_reflns_theta_min 1.914
_diffrn_source microfocus-tube
_exptl_absorpt_coefficient_mu 0.236
_exptl_absorpt_correction_T_max 0.7454
_exptl_absorpt_correction_T_min 0.5786
_exptl_absorpt_correction_type multi-scan
_exptl_absorpt_process_details
;
 SADABS-2016/2 - Bruker AXS area detector scaling and absorption correction 
 Reference: Krause, L., Herbst-Irmer, R., Sheldrick G.M. & Stalke D.,
 J. Appl. Cryst. 48 (2015) 3-10.
;
_exptl_crystal_colour colorless
_exptl_crystal_density_diffrn 0.877
_exptl_crystal_description prism
_exptl_crystal_F_000 4055.2
_exptl_crystal_size_max 0.170
_exptl_crystal_size_mid 0.120
_exptl_crystal_size_min 0.080
_refine_diff_density_max 0.795
_refine_diff_density_min -0.454
_refine_diff_density_rms 0.063
_refine_ls_abs_structure_details
;
 Refined as an inversion twin.
;
_refine_ls_abs_structure_Flack 0.23(4)
_refine_ls_extinction_method none
_refine_ls_goodness_of_fit_ref 1.035
_refine_ls_hydrogen_treatment constr
_refine_ls_matrix_type full
_refine_ls_number_parameters 1532
_refine_ls_number_reflns 27394
_refine_ls_number_restraints 1430
_refine_ls_restrained_S_all 1.039
_refine_ls_R_factor_all 0.0923
_refine_ls_R_factor_gt 0.0739
_refine_ls_shift/su_max 0.001
_refine_ls_shift/su_mean 0.000
_refine_ls_structure_factor_coef Fsqd
_refine_ls_weighting_details 'w=1/[\s^2^(Fo^2^)+(0.1230P)^2^+12.6527P] where P=(Fo^2^+2Fc^2^)/3'
_refine_ls_weighting_scheme calc
_refine_ls_wR_factor_gt 0.1978
_refine_ls_wR_factor_ref 0.2144
_reflns_Friedel_coverage 0.880
_reflns_Friedel_fraction_full 0.928
_reflns_Friedel_fraction_max 0.918
_reflns_number_gt 22297
_reflns_number_total 27394
_reflns_threshold_expression 'I > 2\s(I)'
_cod_data_source_file d4ce01007h2.cif
_cod_data_source_block mo_FDP_3b_sq_sq
_cod_depositor_comments 'Adding full bibliography for 7249492--7249497.cif.'
_cod_database_code 7249494
_shelx_shelxl_version_number 2018/3
_shelx_space_group_comment
;
The symmetry employed for this shelxl refinement is uniquely defined
by the following loop, which should always be used as a source of
symmetry information in preference to the above space-group names.
They are only intended as comments.
;
_shelx_estimated_absorpt_t_min 0.733
_shelx_estimated_absorpt_t_max 0.852

loop_
_space_group_symop_operation_xyz
'x, y, z'
'-x, -y, z+1/2'
'x+1/2, -y+1/2, z'
'-x+1/2, y+1/2, z+1/2'

loop_
_atom_site_label
_atom_site_type_symbol
_atom_site_fract_x
_atom_site_fract_y
_atom_site_fract_z
_atom_site_U_iso_or_equiv
_atom_site_adp_type
_atom_site_occupancy
_atom_site_site_symmetry_order
_atom_site_calc_flag
_atom_site_refinement_flags_posn
_atom_site_refinement_flags_adp
_atom_site_refinement_flags_occupancy
_atom_site_disorder_assembly
_atom_site_disorder_group
Ca1 Ca 0.00896(5) 0.64660(7) 0.86309(6) 0.0499(3) Uani 1 1 d . . . . .
Ca4 Ca 0.19600(4) 0.79337(7) 0.89804(5) 0.0399(3) Uani 1 1 d . . . . .
Ca2 Ca 0.09589(4) 0.36820(10) 0.42280(5) 0.0575(4) Uani 1 1 d . . . . .
Ca3 Ca 0.31210(4) 0.72982(7) 0.89612(5) 0.0410(3) Uani 1 1 d . . . . .
Ca5 Ca 0.39236(4) 1.15522(9) 0.42812(5) 0.0530(3) Uani 1 1 d . . . . .
O1 O 0.0144(3) 0.6711(5) 0.7827(2) 0.112(3) Uani 1 1 d . . . . .
C16_1 C 0.0929(3) 0.5149(4) 0.8759(3) 0.068(2) Uani 1 1 d . . . . .
C20_1 C 0.0948(2) -0.0003(4) 0.7788(3) 0.0536(17) Uani 1 1 d . . . . .
C21_1 C 0.0635(3) -0.0152(4) 0.8094(3) 0.069(2) Uani 1 1 d . . . . .
H21_1 H 0.042451 0.024943 0.814149 0.083 Uiso 1 1 calc R U . . .
C22_1 C 0.0609(2) -0.0861(4) 0.8341(3) 0.0579(18) Uani 1 1 d . . . . .
H22_1 H 0.038537 -0.095648 0.855460 0.069 Uiso 1 1 calc R U . . .
C23_1 C 0.0937(2) -0.1459(4) 0.8265(3) 0.058(2) Uani 1 1 d . . . . .
C24_1 C 0.1254(2) -0.1307(4) 0.7953(2) 0.0482(16) Uani 1 1 d . . . . .
H24_1 H 0.146942 -0.169826 0.790678 0.058 Uiso 1 1 calc R U . . .
C25_1 C 0.1264(3) -0.0598(4) 0.7705(2) 0.0548(17) Uani 1 1 d . . . . .
H25_1 H 0.147990 -0.050552 0.748197 0.066 Uiso 1 1 calc R U . . .
C26_1 C 0.0941(2) -0.2210(4) 0.8542(3) 0.0545(18) Uani 1 1 d . . . . .
C30_1 C 0.1140(4) 0.1710(6) 0.6343(3) 0.091(3) Uani 1 1 d . . . . .
C31_1 C 0.0850(4) 0.2146(7) 0.6098(3) 0.103(4) Uani 1 1 d . . . . .
H31_1 H 0.060673 0.234060 0.625659 0.123 Uiso 1 1 calc R U . . .
C32_1 C 0.0890(4) 0.2312(8) 0.5651(4) 0.112(5) Uani 1 1 d . . . . .
H32_1 H 0.069869 0.267165 0.550256 0.134 Uiso 1 1 calc R U . . .
C33_1 C 0.1229(4) 0.1940(7) 0.5389(3) 0.090(3) Uani 1 1 d . . . . .
C34_1 C 0.1501(4) 0.1451(7) 0.5636(4) 0.102(4) Uani 1 1 d . . . . .
H34_1 H 0.171883 0.117526 0.547341 0.122 Uiso 1 1 calc R U . . .
C35_1 C 0.1470(4) 0.1351(6) 0.6093(4) 0.098(4) Uani 1 1 d . . . . .
H35_1 H 0.167370 0.103293 0.625251 0.118 Uiso 1 1 calc R U . . .
C36_1 C 0.1303(5) 0.2176(8) 0.4891(4) 0.101(4) Uani 1 1 d . . . . .
C1_1 C 0.1006(3) 0.2277(5) 0.7624(3) 0.078(3) Uani 1 1 d . . . . .
F2_1 F 0.09102(16) 0.1467(3) 0.82737(16) 0.0702(12) Uani 1 1 d . . . . .
C2_1 C 0.0965(3) 0.1536(5) 0.7803(2) 0.0596(19) Uani 1 1 d . . . . .
O261_1 O 0.12929(14) -0.2527(2) 0.86493(17) 0.0471(10) Uani 1 1 d . . . . .
C3_1 C 0.0994(3) 0.0781(5) 0.7561(2) 0.062(2) Uani 1 1 d . . . . .
O262_1 O 0.05890(16) -0.2509(3) 0.8700(2) 0.0714(15) Uani 1 1 d . . . . .
F4_1 F 0.1055(2) 0.0191(3) 0.68216(15) 0.0952(19) Uani 1 1 d . . . . .
C4_1 C 0.1039(3) 0.0880(5) 0.7073(3) 0.075(3) Uani 1 1 d . . . . .
O361_1 O 0.1618(3) 0.1936(5) 0.4701(2) 0.104(2) Uani 1 1 d . . . . .
C5_1 C 0.1060(4) 0.1581(6) 0.6854(3) 0.092(4) Uani 1 1 d . . . . .
O362_1 O 0.1016(3) 0.2610(6) 0.4697(3) 0.116(3) Uani 1 1 d . . . . .
F6_1 F 0.1124(2) 0.3008(3) 0.69403(19) 0.103(2) Uani 1 1 d . . . . .
C6_1 C 0.1048(4) 0.2280(5) 0.7130(3) 0.093(4) Uani 1 1 d . . . . .
C10_1 C 0.0996(3) 0.3016(5) 0.7918(3) 0.066(2) Uani 1 1 d . . . . .
C11_1 C 0.0729(4) 0.3650(6) 0.7789(4) 0.094(3) Uani 1 1 d . . . . .
H11_1 H 0.056215 0.362623 0.751440 0.113 Uiso 1 1 calc R U . . .
C12_1 C 0.0721(3) 0.4337(5) 0.8090(4) 0.078(3) Uani 1 1 d . . . . .
H12_1 H 0.052818 0.476138 0.802078 0.094 Uiso 1 1 calc R U . . .
C13_1 C 0.0951(3) 0.4413(4) 0.8439(4) 0.073(2) Uani 1 1 d . . . . .
C14_1 C 0.1191(4) 0.3747(6) 0.8623(4) 0.104(4) Uani 1 1 d . . . . .
H14_1 H 0.131731 0.376105 0.892233 0.125 Uiso 1 1 calc R U . . .
C15_1 C 0.1223(4) 0.3093(5) 0.8335(5) 0.106(4) Uani 1 1 d . . . . .
H15_1 H 0.140890 0.266777 0.842111 0.128 Uiso 1 1 calc R U . . .
O161_1 O 0.07202(19) 0.5756(3) 0.8625(2) 0.0767(16) Uani 1 1 d . . . . .
O162_1 O 0.1080(3) 0.5126(4) 0.9173(3) 0.110(3) Uani 1 1 d . . . . .
C1_2 C 0.0785(4) 0.8077(7) 0.2479(4) 0.051(3) Uani 0.662(6) 1 d . U P A 1
C2_2 C 0.0872(4) 0.8055(7) 0.2006(4) 0.053(2) Uani 0.662(6) 1 d . U P A 1
C3_2 C 0.0961(4) 0.8699(7) 0.1745(4) 0.048(3) Uani 0.662(6) 1 d . U P A 1
C4_2 C 0.0936(4) 0.9445(7) 0.1988(4) 0.047(3) Uani 0.662(6) 1 d . U P A 1
C5_2 C 0.0836(4) 0.9551(6) 0.2430(4) 0.042(2) Uani 0.662(6) 1 d . U P A 1
C6_2 C 0.0744(4) 0.8827(6) 0.2695(4) 0.047(2) Uani 0.662(6) 1 d . U P A 1
C10_2 C 0.0727(4) 0.7315(7) 0.2785(4) 0.060(3) Uani 0.662(6) 1 d . U P A 1
C11_2 C 0.0422(4) 0.6746(7) 0.2641(5) 0.072(3) Uani 0.662(6) 1 d . U P A 1
H11_2 H 0.024990 0.683772 0.237589 0.086 Uiso 0.662(6) 1 calc R U P A 1
C12_2 C 0.0384(5) 0.6047(7) 0.2905(5) 0.071(3) Uani 0.662(6) 1 d . U P A 1
H12_2 H 0.016745 0.567532 0.282204 0.085 Uiso 0.662(6) 1 calc R U P A 1
C13_2 C 0.0631(5) 0.5858(7) 0.3268(5) 0.057(3) Uani 0.662(6) 1 d . U P A 1
C14_2 C 0.0938(5) 0.6386(8) 0.3384(5) 0.071(3) Uani 0.662(6) 1 d . U P A 1
H14_2 H 0.113392 0.624306 0.362131 0.085 Uiso 0.662(6) 1 calc R U P A 1
C15_2 C 0.0977(5) 0.7146(9) 0.3163(6) 0.073(3) Uani 0.662(6) 1 d . U P A 1
H15_2 H 0.117267 0.753484 0.327486 0.088 Uiso 0.662(6) 1 calc R U P A 1
C16_2 C 0.0576(5) 0.5068(8) 0.3515(5) 0.064(2) Uani 0.662(6) 1 d . U P A 1
C20_2 C 0.1082(4) 0.8607(7) 0.1259(4) 0.047(2) Uani 0.662(6) 1 d . U P A 1
C21_2 C 0.0814(4) 0.8189(8) 0.0941(4) 0.050(3) Uani 0.662(6) 1 d . U P A 1
H21_2 H 0.055032 0.798238 0.104568 0.060 Uiso 0.662(6) 1 calc R U P A 1
C22_2 C 0.0931(4) 0.8084(8) 0.0489(5) 0.055(3) Uani 0.662(6) 1 d . U P A 1
H22_2 H 0.073925 0.788494 0.026103 0.066 Uiso 0.662(6) 1 calc R U P A 1
C23_2 C 0.1372(5) 0.8296(11) 0.0372(6) 0.056(3) Uani 0.662(6) 1 d . U P A 1
C24_2 C 0.1555(5) 0.8793(9) 0.0637(5) 0.053(3) Uani 0.662(6) 1 d . U P A 1
H24_2 H 0.178971 0.907740 0.051051 0.064 Uiso 0.662(6) 1 calc R U P A 1
C25_2 C 0.1450(4) 0.8964(8) 0.1091(5) 0.052(3) Uani 0.662(6) 1 d . U P A 1
H25_2 H 0.161861 0.930807 0.127936 0.063 Uiso 0.662(6) 1 calc R U P A 1
C26_2 C 0.1496(8) 0.811(2) -0.0099(12) 0.069(4) Uani 0.662(6) 1 d . U P A 1
C30_2 C 0.0817(4) 1.0353(6) 0.2665(4) 0.043(2) Uani 0.662(6) 1 d . U P A 1
C31_2 C 0.0465(3) 1.0622(6) 0.2896(4) 0.049(2) Uani 0.662(6) 1 d . U P A 1
H31_2 H 0.021713 1.029816 0.289810 0.059 Uiso 0.662(6) 1 calc R U P A 1
C32_2 C 0.0465(3) 1.1364(6) 0.3129(4) 0.047(2) Uani 0.662(6) 1 d . U P A 1
H32_2 H 0.021286 1.156593 0.326573 0.056 Uiso 0.662(6) 1 calc R U P A 1
C33_2 C 0.0834(4) 1.1796(7) 0.3158(4) 0.039(2) Uani 0.662(6) 1 d . U P A 1
C34_2 C 0.1214(6) 1.1528(13) 0.2923(6) 0.035(3) Uani 0.662(6) 1 d . U P A 1
H34_2 H 0.147100 1.182257 0.294938 0.042 Uiso 0.662(6) 1 calc R U P A 1
C35_2 C 0.1191(5) 1.0830(9) 0.2660(4) 0.037(2) Uani 0.662(6) 1 d . U P A 1
H35_2 H 0.142570 1.066824 0.247615 0.044 Uiso 0.662(6) 1 calc R U P A 1
C36_2 C 0.0846(5) 1.2475(7) 0.3469(4) 0.030(3) Uani 0.662(6) 1 d . U P A 1
F2_2 F 0.0936(3) 0.7299(5) 0.1832(3) 0.067(2) Uani 0.662(6) 1 d . U P A 1
F4_2 F 0.0988(3) 1.0130(7) 0.1732(5) 0.061(2) Uani 0.662(6) 1 d . U P A 1
F6_2 F 0.0639(3) 0.8907(4) 0.3133(2) 0.063(2) Uani 0.662(6) 1 d . U P A 1
O161_2 O 0.0269(3) 0.4665(5) 0.3424(3) 0.074(2) Uani 0.662(6) 1 d . U P A 1
O162_2 O 0.0873(3) 0.4861(7) 0.3773(4) 0.063(3) Uani 0.662(6) 1 d . U P A 1
O261_2 O 0.1720(5) 0.8387(9) -0.0281(5) 0.091(4) Uani 0.662(6) 1 d . U P A 1
O262_2 O 0.1159(5) 0.7667(8) -0.0310(5) 0.093(3) Uani 0.662(6) 1 d . U P A 1
O361_2 O 0.1218(4) 1.2733(6) 0.3608(3) 0.0317(16) Uani 0.662(6) 1 d . U P A 1
O362_2 O 0.0526(4) 1.2850(7) 0.3597(4) 0.045(3) Uani 0.662(6) 1 d . U P A 1
C1_3 C 0.0965(9) 0.7940(17) 0.2626(11) 0.065(5) Uani 0.338(6) 1 d . U P A 2
C2_3 C 0.1068(9) 0.7849(16) 0.2153(11) 0.066(5) Uani 0.338(6) 1 d . U P A 2
C3_3 C 0.1075(10) 0.8531(17) 0.1889(11) 0.065(5) Uani 0.338(6) 1 d D U P A 2
C4_3 C 0.1055(11) 0.9306(15) 0.2092(9) 0.069(6) Uani 0.338(6) 1 d D U P A 2
C5_3 C 0.0971(10) 0.9365(19) 0.2577(10) 0.069(6) Uani 0.338(6) 1 d D U P A 2
C6_3 C 0.0928(9) 0.8706(18) 0.2858(12) 0.067(5) Uani 0.338(6) 1 d . U P A 2
C10_3 C 0.0934(10) 0.708(2) 0.2870(11) 0.077(6) Uani 0.338(6) 1 d D U P A 2
C11_3 C 0.0693(9) 0.6428(16) 0.2794(10) 0.085(6) Uani 0.338(6) 1 d D U P A 2
H11A_3 H 0.056337 0.640442 0.249598 0.102 Uiso 0.338(6) 1 calc R U P A 2
C12_3 C 0.0608(10) 0.5789(19) 0.3080(10) 0.079(6) Uani 0.338(6) 1 d D U P A 2
H12A_3 H 0.038850 0.542027 0.300478 0.095 Uiso 0.338(6) 1 calc R U P A 2
C13_3 C 0.0839(7) 0.5688(14) 0.3469(9) 0.076(5) Uani 0.338(6) 1 d D U P A 2
C14_3 C 0.1120(9) 0.6321(15) 0.3563(10) 0.083(6) Uani 0.338(6) 1 d D U P A 2
H14A_3 H 0.127642 0.630549 0.384522 0.100 Uiso 0.338(6) 1 calc R U P A 2
C15_3 C 0.1182(9) 0.6975(17) 0.3263(9) 0.081(6) Uani 0.338(6) 1 d D U P A 2
H15A_3 H 0.139867 0.735448 0.333021 0.097 Uiso 0.338(6) 1 calc R U P A 2
C16_3 C 0.0781(9) 0.490(2) 0.3640(13) 0.064(2) Uani 0.338(6) 1 d . U P A 2
C20_3 C 0.1183(10) 0.8403(19) 0.1396(11) 0.067(5) Uani 0.338(6) 1 d . U P A 2
C21_3 C 0.0907(10) 0.802(2) 0.1088(10) 0.067(6) Uani 0.338(6) 1 d D U P A 2
H21A_3 H 0.063764 0.784721 0.119432 0.080 Uiso 0.338(6) 1 calc R U P A 2
C22_3 C 0.1025(10) 0.789(2) 0.0616(10) 0.069(6) Uani 0.338(6) 1 d D U P A 2
H22A_3 H 0.092823 0.739670 0.047964 0.083 Uiso 0.338(6) 1 calc R U P A 2
C23_3 C 0.1272(12) 0.840(3) 0.0323(16) 0.070(7) Uani 0.338(6) 1 d D U P A 2
C24_3 C 0.1685(11) 0.8616(19) 0.0711(12) 0.059(7) Uani 0.338(6) 1 d . U P A 2
H24A_3 H 0.196961 0.867182 0.061030 0.071 Uiso 0.338(6) 1 calc R U P A 2
C25_3 C 0.1572(9) 0.8698(16) 0.1170(10) 0.056(5) Uani 0.338(6) 1 d . U P A 2
H25A_3 H 0.176670 0.897699 0.136405 0.067 Uiso 0.338(6) 1 calc R U P A 2
C26_3 C 0.1404(16) 0.812(5) -0.010(3) 0.075(7) Uani 0.338(6) 1 d . U P A 2
C30_3 C 0.0935(7) 1.0162(15) 0.2840(9) 0.052(4) Uani 0.338(6) 1 d . U P A 2
C31_3 C 0.0580(7) 1.0277(14) 0.3109(8) 0.051(4) Uani 0.338(6) 1 d . U P A 2
H31A_3 H 0.036500 0.988153 0.314505 0.061 Uiso 0.338(6) 1 calc R U P A 2
C32_3 C 0.0570(6) 1.1036(12) 0.3323(8) 0.047(2) Uani 0.338(6) 1 d . U P A 2
H32A_3 H 0.033405 1.115785 0.351537 0.056 Uiso 0.338(6) 1 calc R U P A 2
C33_3 C 0.0870(10) 1.1607(16) 0.3276(9) 0.039(2) Uani 0.338(6) 1 d . U P A 2
C34_3 C 0.1145(12) 1.147(3) 0.3003(13) 0.036(5) Uani 0.338(6) 1 d . U P A 2
H34_3 H 0.132537 1.190384 0.291897 0.043 Uiso 0.338(6) 1 calc R U P A 2
C35_3 C 0.1224(11) 1.0727(19) 0.2797(9) 0.037(2) Uani 0.338(6) 1 d . U P A 2
H35A_3 H 0.147866 1.062977 0.263048 0.044 Uiso 0.338(6) 1 calc R U P A 2
C36_3 C 0.0896(8) 1.2354(16) 0.3597(8) 0.030(4) Uani 0.338(6) 1 d . U P A 2
F2_3 F 0.1117(6) 0.7122(10) 0.2002(8) 0.077(5) Uani 0.338(6) 1 d . U P A 2
F4_3 F 0.1125(8) 0.9976(15) 0.1773(11) 0.061(2) Uani 0.338(6) 1 d D U P A 2
F6_3 F 0.0848(5) 0.8695(11) 0.3260(7) 0.073(5) Uani 0.338(6) 1 d . U P A 2
O161_3 O 0.0606(5) 0.4326(10) 0.3539(6) 0.074(2) Uani 0.338(6) 1 d . U P A 2
O162_3 O 0.0973(8) 0.4904(16) 0.3970(9) 0.082(6) Uani 0.338(6) 1 d . U P A 2
O261_3 O 0.1924(6) 0.8194(14) -0.0225(7) 0.068(5) Uani 0.338(6) 1 d . U P A 2
O262_3 O 0.1279(10) 0.7913(18) -0.0442(10) 0.093(3) Uani 0.338(6) 1 d . U P A 2
O361_3 O 0.1213(9) 1.2583(14) 0.3735(7) 0.0317(16) Uani 0.338(6) 1 d . U P A 2
O362_3 O 0.0532(7) 1.2680(13) 0.3746(7) 0.040(4) Uani 0.338(6) 1 d . U P A 2
C16_4 C 0.20609(19) 0.3922(4) 0.4269(2) 0.0467(15) Uani 1 1 d . . . . .
C20_4 C 0.2476(2) 0.7602(4) 0.6523(2) 0.0453(15) Uani 1 1 d . . . . .
C21_4 C 0.2745(3) 0.7074(4) 0.6764(3) 0.0609(19) Uani 1 1 d . . . . .
H21_4 H 0.292489 0.672230 0.659334 0.073 Uiso 1 1 calc R U . . .
C22_4 C 0.2223(3) 0.8125(5) 0.6784(3) 0.065(2) Uani 1 1 d . . . . .
H22_4 H 0.203370 0.848308 0.663166 0.078 Uiso 1 1 calc R U . . .
C23_4 C 0.25141(19) 0.7595(4) 0.7497(2) 0.0433(14) Uani 1 1 d . . . . .
C24_4 C 0.2248(2) 0.8120(4) 0.7262(3) 0.0556(17) Uani 1 1 d . . . . .
H24_4 H 0.207767 0.848652 0.743478 0.067 Uiso 1 1 calc R U . . .
C25_4 C 0.2755(2) 0.7052(5) 0.7232(3) 0.0620(19) Uani 1 1 d . . . . .
H25_4 H 0.292721 0.666334 0.738438 0.074 Uiso 1 1 calc R U . . .
C26_4 C 0.2534(2) 0.7589(4) 0.8025(2) 0.0479(16) Uani 1 1 d . . . . .
C30_4 C 0.2555(2) 0.9103(4) 0.5008(2) 0.0532(17) Uani 1 1 d . . . . .
C31_4 C 0.2906(3) 0.9182(4) 0.4722(3) 0.066(2) Uani 1 1 d . . . . .
H31_4 H 0.308923 0.873402 0.467819 0.080 Uiso 1 1 calc R U . . .
C32_4 C 0.2990(3) 0.9899(5) 0.4503(3) 0.072(2) Uani 1 1 d . . . . .
H32_4 H 0.324375 0.994564 0.432809 0.086 Uiso 1 1 calc R U . . .
C33_4 C 0.2721(2) 1.0559(4) 0.4524(2) 0.0452(15) Uani 1 1 d . . . . .
C34_4 C 0.2354(2) 1.0480(4) 0.4805(3) 0.064(2) Uani 1 1 d . . . . .
H34_4 H 0.215858 1.091375 0.482998 0.077 Uiso 1 1 calc R U . . .
C35_4 C 0.2284(3) 0.9762(4) 0.5042(3) 0.0586(18) Uani 1 1 d . . . . .
H35_4 H 0.204173 0.971897 0.523481 0.070 Uiso 1 1 calc R U . . .
C36_4 C 0.2824(2) 1.1336(4) 0.4298(2) 0.0475(15) Uani 1 1 d . . . . .
C1_4 C 0.2360(2) 0.6898(4) 0.5258(2) 0.0482(16) Uani 1 1 d . . . . .
F2_4 F 0.23316(14) 0.6213(2) 0.59734(13) 0.0562(10) Uani 1 1 d . . . . .
C2_4 C 0.2388(2) 0.6909(4) 0.5740(2) 0.0491(16) Uani 1 1 d . . . . .
O261_4 O 0.22187(14) 0.7872(3) 0.82291(15) 0.0495(11) Uani 1 1 d . . . . .
C3_4 C 0.2456(2) 0.7620(4) 0.6003(2) 0.0495(16) Uani 1 1 d . . . . .
O262_4 O 0.28545(13) 0.7317(3) 0.82058(16) 0.0501(11) Uani 1 1 d . . . . .
F6_4 F 0.25736(15) 0.9002(2) 0.59821(14) 0.0621(11) Uani 1 1 d . . . . .
C4_4 C 0.2493(2) 0.8303(4) 0.5756(2) 0.0514(17) Uani 1 1 d . . . . .
O361_4 O 0.25309(15) 1.1823(3) 0.4211(2) 0.0630(13) Uani 1 1 d . . . . .
C5_4 C 0.2479(2) 0.8353(4) 0.5258(2) 0.0455(15) Uani 1 1 d . . . . .
O362_4 O 0.31949(14) 1.1498(3) 0.4210(2) 0.0675(16) Uani 1 1 d . . . . .
F4_4 F 0.24017(16) 0.7639(2) 0.45715(14) 0.0666(12) Uani 1 1 d . . . . .
C6_4 C 0.2412(2) 0.7628(4) 0.5039(2) 0.0501(16) Uani 1 1 d . . . . .
C10_4 C 0.2290(2) 0.6141(4) 0.4999(2) 0.0510(17) Uani 1 1 d . . . . .
C11_4 C 0.2558(2) 0.5495(4) 0.5054(2) 0.0510(16) Uani 1 1 d . . . . .
H11_4 H 0.278581 0.553064 0.526834 0.061 Uiso 1 1 calc R U . . .
C12_4 C 0.2499(2) 0.4791(4) 0.4801(2) 0.0488(15) Uani 1 1 d . . . . .
H12_4 H 0.270025 0.436563 0.482424 0.059 Uiso 1 1 calc R U . . .
C13_4 C 0.2147(2) 0.4701(4) 0.4510(2) 0.0479(15) Uani 1 1 d . . . . .
C14_4 C 0.1884(2) 0.5343(4) 0.4464(2) 0.0572(18) Uani 1 1 d . . . . .
H14_4 H 0.164911 0.530352 0.426005 0.069 Uiso 1 1 calc R U . . .
C15_4 C 0.1949(3) 0.6041(5) 0.4702(3) 0.067(2) Uani 1 1 d . . . . .
H15_4 H 0.175442 0.647421 0.466304 0.080 Uiso 1 1 calc R U . . .
O161_4 O 0.23638(14) 0.3457(3) 0.41668(17) 0.0524(12) Uani 1 1 d . . . . .
O162_4 O 0.16961(14) 0.3712(3) 0.4200(2) 0.0660(14) Uani 1 1 d . . . . .
C1_5 C 0.4949(2) 1.1341(5) 0.4663(3) 0.061(2) Uani 1 1 d . . . . .
C2_5 C 0.4980(4) 1.1289(12) 0.5180(5) 0.130(6) Uani 1 1 d . . . . .
H2A_5 H 0.495686 1.183268 0.531419 0.195 Uiso 1 1 calc R U . . .
H2B_5 H 0.525269 1.105169 0.526694 0.195 Uiso 1 1 calc R U . . .
H2C_5 H 0.475065 1.094896 0.529987 0.195 Uiso 1 1 calc R U . . .
O11_5 O 0.5236(2) 1.1248(6) 0.4400(2) 0.109(3) Uani 1 1 d . . . . .
O12_5 O 0.4611(2) 1.1533(7) 0.4497(4) 0.136(4) Uani 1 1 d . . . . .
O1_6 O 0.1006(3) 0.4615(6) 0.4866(3) 0.133(3) Uani 1 1 d D U . B 1
C1_6 C 0.0767(5) 0.5429(9) 0.4842(5) 0.152(4) Uani 1 1 d D U . B 1
H1A_6 H 0.047949 0.535820 0.471236 0.182 Uiso 1 1 calc R U . B 1
H1B_6 H 0.092276 0.582987 0.465152 0.182 Uiso 1 1 calc R U . B 1
C2_6 C 0.0752(5) 0.5685(10) 0.5360(5) 0.158(4) Uani 1 1 d D U . B 1
H2A_6 H 0.049900 0.545715 0.551575 0.189 Uiso 1 1 calc R U . B 1
H2B_6 H 0.074553 0.628142 0.539027 0.189 Uiso 1 1 calc R U . B 1
C3_6 C 0.1165(5) 0.5331(9) 0.5575(5) 0.153(4) Uani 1 1 d D U . B 1
H3A_6 H 0.113593 0.525854 0.591522 0.184 Uiso 1 1 calc R U . B 1
H3B_6 H 0.140933 0.568767 0.551140 0.184 Uiso 1 1 calc R U . B 1
C4_6 C 0.1216(5) 0.4496(9) 0.5324(5) 0.148(4) Uani 1 1 d D U . B 1
H4A_6 H 0.151835 0.435880 0.528304 0.178 Uiso 1 1 calc R U . B 1
H4B_6 H 0.107662 0.405949 0.550253 0.178 Uiso 1 1 calc R U . B 1
O1_7 O 0.1874(4) 0.9341(5) 0.8769(4) 0.050(3) Uani 0.550(18) 1 d D U P C 1
C1_7 C 0.2163(5) 0.9770(7) 0.8449(6) 0.064(4) Uani 0.550(18) 1 d D U P C 1
H1A_7 H 0.215217 0.953107 0.813316 0.077 Uiso 0.550(18) 1 calc R U P C 1
H1B_7 H 0.245731 0.975024 0.856415 0.077 Uiso 0.550(18) 1 calc R U P C 1
C2_7 C 0.1992(5) 1.0653(7) 0.8447(6) 0.076(4) Uani 0.550(18) 1 d D U P C 1
H2A_7 H 0.178283 1.073181 0.819465 0.091 Uiso 0.550(18) 1 calc R U P C 1
H2B_7 H 0.222525 1.104637 0.840577 0.091 Uiso 0.550(18) 1 calc R U P C 1
C3_7 C 0.1780(7) 1.0748(7) 0.8938(6) 0.075(5) Uani 0.550(18) 1 d D U P C 1
H3A_7 H 0.199179 1.088159 0.917993 0.090 Uiso 0.550(18) 1 calc R U P C 1
H3B_7 H 0.155838 1.117095 0.893482 0.090 Uiso 0.550(18) 1 calc R U P C 1
C4_7 C 0.1592(5) 0.9914(7) 0.9016(5) 0.063(4) Uani 0.550(18) 1 d D U P C 1
H4A_7 H 0.158139 0.978566 0.935218 0.075 Uiso 0.550(18) 1 calc R U P C 1
H4B_7 H 0.130148 0.988642 0.888844 0.075 Uiso 0.550(18) 1 calc R U P C 1
O1_8 O 0.1746(6) 0.9296(9) 0.8902(7) 0.079(5) Uani 0.450(18) 1 d D U P C 2
C1_8 C 0.1984(7) 0.9882(13) 0.8614(8) 0.091(5) Uani 0.450(18) 1 d D U P C 2
H1A_8 H 0.189767 0.984297 0.828368 0.109 Uiso 0.450(18) 1 calc R U P C 2
H1B_8 H 0.229156 0.978235 0.863669 0.109 Uiso 0.450(18) 1 calc R U P C 2
C2_8 C 0.1871(8) 1.0710(11) 0.8814(13) 0.097(6) Uani 0.450(18) 1 d D U P C 2
H2A_8 H 0.185152 1.111908 0.856314 0.116 Uiso 0.450(18) 1 calc R U P C 2
H2B_8 H 0.208619 1.088723 0.904177 0.116 Uiso 0.450(18) 1 calc R U P C 2
C3_8 C 0.1435(7) 1.0595(10) 0.9054(8) 0.094(6) Uani 0.450(18) 1 d D U P C 2
H3A_8 H 0.141281 1.094423 0.933290 0.113 Uiso 0.450(18) 1 calc R U P C 2
H3B_8 H 0.120256 1.073324 0.883782 0.113 Uiso 0.450(18) 1 calc R U P C 2
C4_8 C 0.1414(7) 0.9697(11) 0.9192(8) 0.087(5) Uani 0.450(18) 1 d D U P C 2
H4A_8 H 0.147365 0.962632 0.952739 0.104 Uiso 0.450(18) 1 calc R U P C 2
H4B_8 H 0.113092 0.946901 0.912307 0.104 Uiso 0.450(18) 1 calc R U P C 2
O1_9 O 0.3253(2) 0.5893(3) 0.8803(2) 0.0870(18) Uani 1 1 d D U . . .
C1_9 C 0.2971(4) 0.5402(6) 0.8498(5) 0.121(3) Uani 1 1 d D U . . .
H1A_9 H 0.300255 0.556773 0.816925 0.145 Uiso 1 1 calc R U . . .
H1B_9 H 0.267222 0.547080 0.859122 0.145 Uiso 1 1 calc R U . . .
C2_9 C 0.3110(5) 0.4527(7) 0.8564(6) 0.143(4) Uani 1 1 d D U . . .
H2A_9 H 0.287067 0.419726 0.867784 0.172 Uiso 1 1 calc R U . . .
H2B_9 H 0.320705 0.429945 0.826357 0.172 Uiso 1 1 calc R U . . .
C3_9 C 0.3465(5) 0.4515(6) 0.8911(6) 0.138(4) Uani 1 1 d D U . . .
H3A_9 H 0.370961 0.421560 0.878343 0.166 Uiso 1 1 calc R U . . .
H3B_9 H 0.337214 0.424199 0.920058 0.166 Uiso 1 1 calc R U . . .
C4_9 C 0.3589(4) 0.5388(6) 0.9015(5) 0.121(3) Uani 1 1 d D U . . .
H4A_9 H 0.360393 0.548140 0.935451 0.145 Uiso 1 1 calc R U . . .
H4B_9 H 0.386727 0.551560 0.887590 0.145 Uiso 1 1 calc R U . . .
O2 O 0.3779(4) 1.0897(10) 0.5058(3) 0.197(7) Uani 1 1 d . . . . .

loop_
_atom_site_aniso_label
_atom_site_aniso_U_11
_atom_site_aniso_U_22
_atom_site_aniso_U_33
_atom_site_aniso_U_23
_atom_site_aniso_U_13
_atom_site_aniso_U_12
Ca1 0.0626(8) 0.0288(6) 0.0583(8) 0.0014(6) -0.0035(7) 0.0006(5)
Ca4 0.0393(6) 0.0360(6) 0.0443(6) -0.0024(6) -0.0008(5) 0.0060(5)
Ca2 0.0486(8) 0.0663(9) 0.0575(9) -0.0238(8) 0.0036(7) -0.0088(6)
Ca3 0.0388(6) 0.0402(6) 0.0438(6) -0.0037(6) -0.0032(5) 0.0072(5)
Ca5 0.0471(7) 0.0500(8) 0.0619(9) 0.0035(7) 0.0003(6) -0.0023(6)
O1 0.180(8) 0.103(5) 0.054(4) -0.007(4) 0.010(4) 0.000(5)
C16_1 0.085(6) 0.030(3) 0.090(6) -0.002(4) 0.007(5) 0.018(3)
C20_1 0.064(4) 0.045(4) 0.052(4) -0.006(3) -0.008(3) 0.020(3)
C21_1 0.057(4) 0.040(4) 0.110(7) 0.005(4) 0.003(4) 0.013(3)
C22_1 0.033(3) 0.049(4) 0.092(6) 0.005(4) -0.005(3) 0.005(3)
C23_1 0.053(4) 0.032(3) 0.090(6) 0.010(3) -0.025(4) 0.000(3)
C24_1 0.051(4) 0.033(3) 0.060(4) 0.007(3) -0.009(3) 0.015(3)
C25_1 0.077(5) 0.037(3) 0.051(4) 0.004(3) 0.000(3) 0.020(3)
C26_1 0.038(4) 0.039(3) 0.086(5) -0.016(3) -0.008(3) 0.003(3)
C30_1 0.130(9) 0.080(6) 0.062(5) 0.015(5) 0.025(5) 0.037(6)
C31_1 0.109(8) 0.138(10) 0.061(6) 0.048(6) 0.032(5) 0.058(7)
C32_1 0.100(8) 0.143(10) 0.092(7) 0.069(7) 0.033(6) 0.051(7)
C33_1 0.109(8) 0.097(7) 0.064(6) 0.031(5) 0.006(5) 0.008(6)
C34_1 0.131(9) 0.091(7) 0.084(7) 0.031(6) 0.048(6) 0.053(7)
C35_1 0.124(9) 0.088(7) 0.082(7) 0.023(5) 0.018(6) 0.061(6)
C36_1 0.130(10) 0.110(9) 0.062(6) 0.028(6) -0.003(7) -0.028(8)
C1_1 0.132(8) 0.048(4) 0.054(5) 0.003(3) 0.017(5) 0.045(5)
F2_1 0.097(3) 0.053(2) 0.060(3) -0.004(2) 0.012(2) 0.018(2)
C2_1 0.082(5) 0.061(5) 0.035(4) 0.001(3) 0.007(3) 0.025(4)
O261_1 0.046(2) 0.032(2) 0.063(3) 0.007(2) -0.017(2) -0.0052(17)
C3_1 0.095(6) 0.054(4) 0.036(4) 0.008(3) 0.001(3) 0.029(4)
O262_1 0.050(3) 0.064(3) 0.100(4) 0.018(3) -0.008(3) -0.013(2)
F4_1 0.172(6) 0.073(3) 0.041(2) -0.002(2) -0.008(3) 0.047(3)
C4_1 0.117(7) 0.050(4) 0.057(5) -0.001(4) 0.013(4) 0.046(4)
O361_1 0.138(7) 0.118(6) 0.057(4) 0.008(4) 0.028(4) 0.031(5)
C5_1 0.159(10) 0.070(6) 0.048(5) 0.017(4) 0.030(5) 0.053(6)
O362_1 0.112(6) 0.154(8) 0.082(5) 0.050(5) -0.019(4) -0.017(5)
F6_1 0.167(6) 0.057(3) 0.084(4) 0.034(3) 0.040(4) 0.048(3)
C6_1 0.143(9) 0.063(5) 0.072(6) 0.023(5) 0.052(6) 0.048(6)
C10_1 0.087(6) 0.045(4) 0.067(5) -0.013(4) -0.002(4) 0.013(4)
C11_1 0.118(8) 0.061(5) 0.105(8) -0.002(5) -0.018(6) 0.043(5)
C12_1 0.072(6) 0.057(5) 0.106(7) -0.014(5) -0.002(5) 0.031(4)
C13_1 0.077(5) 0.027(3) 0.115(7) -0.004(4) -0.008(5) 0.015(3)
C14_1 0.145(10) 0.063(6) 0.104(8) -0.015(6) -0.014(7) 0.038(6)
C15_1 0.111(8) 0.035(4) 0.173(12) 0.011(6) -0.026(8) 0.018(5)
O161_1 0.077(4) 0.047(3) 0.106(4) 0.012(3) 0.004(3) 0.027(3)
O162_1 0.114(5) 0.046(3) 0.170(8) -0.005(4) -0.061(5) 0.006(3)
C1_2 0.060(6) 0.042(5) 0.051(5) -0.010(4) 0.011(5) -0.019(4)
C2_2 0.067(6) 0.037(5) 0.055(5) -0.006(4) 0.012(5) -0.015(5)
C3_2 0.065(6) 0.036(5) 0.044(5) -0.003(4) 0.011(4) -0.013(4)
C4_2 0.058(6) 0.042(5) 0.042(5) 0.006(4) 0.007(4) -0.014(4)
C5_2 0.054(5) 0.033(4) 0.039(5) -0.003(4) 0.016(4) -0.017(4)
C6_2 0.057(5) 0.040(5) 0.043(5) -0.009(4) 0.015(4) -0.008(4)
C10_2 0.075(6) 0.042(5) 0.062(6) 0.000(4) 0.012(5) -0.012(5)
C11_2 0.084(7) 0.051(5) 0.080(6) 0.007(5) 0.002(6) -0.008(5)
C12_2 0.078(6) 0.051(5) 0.083(6) 0.008(5) 0.013(5) -0.019(5)
C13_2 0.068(6) 0.038(5) 0.064(6) 0.001(5) 0.011(5) -0.019(4)
C14_2 0.077(6) 0.063(6) 0.072(6) 0.003(5) 0.010(6) -0.017(5)
C15_2 0.081(7) 0.066(6) 0.072(7) 0.000(6) 0.004(6) -0.023(6)
C16_2 0.059(5) 0.051(4) 0.083(5) 0.007(4) -0.004(4) -0.016(4)
C20_2 0.055(5) 0.044(5) 0.042(5) 0.001(4) 0.007(4) -0.004(4)
C21_2 0.056(6) 0.048(5) 0.047(5) -0.008(4) 0.008(5) 0.001(4)
C22_2 0.059(6) 0.051(6) 0.054(6) -0.006(5) 0.005(5) 0.000(5)
C23_2 0.061(6) 0.059(6) 0.046(5) -0.014(5) 0.009(5) -0.012(5)
C24_2 0.057(6) 0.053(6) 0.049(6) -0.007(5) 0.004(5) -0.006(5)
C25_2 0.050(6) 0.053(6) 0.054(6) -0.008(5) 0.005(5) -0.010(5)
C26_2 0.085(8) 0.069(6) 0.052(6) -0.021(5) 0.007(7) -0.002(7)
C30_2 0.057(5) 0.030(4) 0.040(5) -0.007(4) 0.007(4) -0.020(4)
C31_2 0.049(5) 0.041(5) 0.059(5) -0.011(4) 0.016(4) -0.020(4)
C32_2 0.043(4) 0.039(4) 0.058(5) -0.004(3) 0.006(4) -0.007(3)
C33_2 0.040(4) 0.032(5) 0.043(5) 0.000(4) 0.008(4) -0.002(4)
C34_2 0.037(6) 0.034(5) 0.034(6) 0.004(4) 0.009(4) -0.005(5)
C35_2 0.043(4) 0.034(4) 0.033(6) -0.001(4) 0.002(5) -0.002(3)
C36_2 0.034(5) 0.024(4) 0.033(5) 0.018(4) -0.001(4) -0.004(3)
F2_2 0.114(7) 0.031(4) 0.056(5) -0.021(3) 0.020(4) -0.014(4)
F4_2 0.071(8) 0.034(5) 0.077(4) -0.006(3) 0.020(6) 0.000(4)
F6_2 0.097(6) 0.048(4) 0.044(4) -0.008(3) 0.026(4) -0.023(4)
O161_2 0.069(4) 0.056(4) 0.096(5) 0.016(3) -0.010(4) -0.024(3)
O162_2 0.059(5) 0.047(4) 0.083(7) 0.006(5) -0.025(5) -0.011(4)
O261_2 0.102(8) 0.100(7) 0.070(6) -0.032(6) 0.016(6) 0.006(6)
O262_2 0.108(7) 0.091(6) 0.080(6) -0.034(5) -0.007(5) 0.004(5)
O361_2 0.044(2) 0.025(4) 0.026(5) 0.010(3) 0.000(4) -0.002(3)
O362_2 0.046(4) 0.036(4) 0.051(6) 0.011(4) -0.004(4) 0.006(3)
C1_3 0.061(9) 0.054(8) 0.080(9) -0.013(8) -0.002(8) -0.002(7)
C2_3 0.069(9) 0.051(8) 0.078(9) -0.012(7) -0.003(8) -0.002(7)
C3_3 0.072(8) 0.051(8) 0.072(8) -0.015(7) -0.009(7) 0.005(7)
C4_3 0.076(10) 0.058(9) 0.074(9) -0.014(8) -0.011(8) 0.000(8)
C5_3 0.070(9) 0.060(9) 0.078(9) -0.012(8) -0.008(8) -0.004(8)
C6_3 0.062(9) 0.065(8) 0.074(9) -0.018(8) -0.006(8) -0.002(8)
C10_3 0.072(9) 0.075(9) 0.084(10) 0.001(8) -0.005(9) -0.022(8)
C11_3 0.084(9) 0.078(9) 0.092(9) -0.002(8) -0.002(8) -0.016(8)
C12_3 0.079(9) 0.069(9) 0.090(10) -0.002(8) -0.008(9) -0.014(8)
C13_3 0.070(8) 0.065(8) 0.093(8) -0.001(7) -0.005(7) -0.017(7)
C14_3 0.075(9) 0.075(9) 0.099(10) -0.003(8) -0.008(8) -0.006(8)
C15_3 0.072(9) 0.075(9) 0.094(10) -0.004(8) -0.008(8) -0.008(8)
C16_3 0.059(5) 0.051(4) 0.083(5) 0.007(4) -0.004(4) -0.016(4)
C20_3 0.070(8) 0.059(8) 0.071(8) -0.011(7) -0.007(7) -0.001(7)
C21_3 0.067(9) 0.059(9) 0.074(10) -0.011(8) -0.006(8) 0.001(8)
C22_3 0.067(10) 0.065(10) 0.076(10) -0.002(8) -0.012(8) 0.000(8)
C23_3 0.070(10) 0.067(10) 0.073(10) -0.005(8) -0.004(9) 0.010(8)
C24_3 0.065(11) 0.053(10) 0.058(10) -0.016(8) 0.001(9) -0.011(9)
C25_3 0.059(9) 0.052(9) 0.057(9) -0.015(7) 0.000(7) -0.009(7)
C26_3 0.083(10) 0.073(9) 0.070(10) -0.013(8) -0.001(9) 0.007(9)
C30_3 0.045(7) 0.055(8) 0.056(8) 0.003(7) -0.006(7) -0.002(7)
C31_3 0.045(7) 0.048(7) 0.059(8) 0.000(7) -0.003(6) -0.008(6)
C32_3 0.043(4) 0.039(4) 0.058(5) -0.004(3) 0.006(4) -0.007(3)
C33_3 0.040(4) 0.032(5) 0.043(5) 0.000(4) 0.008(4) -0.002(4)
C34_3 0.044(9) 0.030(8) 0.034(9) -0.008(7) 0.010(7) -0.012(7)
C35_3 0.043(4) 0.034(4) 0.033(6) -0.001(4) 0.002(5) -0.002(3)
C36_3 0.023(7) 0.033(8) 0.033(8) -0.011(7) 0.002(7) 0.003(6)
F2_3 0.087(11) 0.040(8) 0.106(13) -0.034(8) -0.021(9) 0.008(7)
F4_3 0.071(8) 0.034(5) 0.077(4) -0.006(3) 0.020(6) 0.000(4)
F6_3 0.057(9) 0.064(9) 0.097(13) 0.004(8) -0.005(8) 0.002(7)
O161_3 0.069(4) 0.056(4) 0.096(5) 0.016(3) -0.010(4) -0.024(3)
O162_3 0.078(9) 0.074(9) 0.094(10) 0.013(9) 0.003(8) 0.002(8)
O261_3 0.044(8) 0.090(11) 0.071(10) 0.021(8) 0.028(8) 0.003(8)
O262_3 0.108(7) 0.091(6) 0.080(6) -0.034(5) -0.007(5) 0.004(5)
O361_3 0.044(2) 0.025(4) 0.026(5) 0.010(3) 0.000(4) -0.002(3)
O362_3 0.027(6) 0.048(9) 0.043(8) -0.017(7) -0.001(7) 0.014(6)
C16_4 0.041(3) 0.043(3) 0.056(4) -0.004(3) -0.005(3) -0.016(3)
C20_4 0.049(4) 0.041(3) 0.046(4) 0.003(3) -0.005(3) -0.003(3)
C21_4 0.082(5) 0.047(4) 0.054(4) -0.020(3) 0.011(4) -0.004(4)
C22_4 0.075(5) 0.072(5) 0.049(4) -0.017(4) 0.002(4) 0.023(4)
C23_4 0.043(3) 0.050(4) 0.037(3) -0.003(3) 0.003(2) 0.015(3)
C24_4 0.050(4) 0.045(4) 0.071(5) 0.002(3) 0.002(3) 0.009(3)
C25_4 0.061(4) 0.051(4) 0.075(5) -0.015(4) 0.003(4) 0.013(3)
C26_4 0.057(4) 0.038(3) 0.049(4) -0.005(3) -0.001(3) 0.009(3)
C30_4 0.071(5) 0.056(4) 0.032(3) -0.006(3) 0.001(3) -0.016(3)
C31_4 0.083(5) 0.036(4) 0.080(5) 0.007(4) 0.015(4) -0.012(3)
C32_4 0.067(5) 0.048(4) 0.101(7) 0.002(4) 0.010(4) -0.010(4)
C33_4 0.057(4) 0.036(3) 0.042(3) -0.002(3) -0.007(3) -0.015(3)
C34_4 0.063(4) 0.040(4) 0.088(6) -0.004(4) 0.026(4) -0.014(3)
C35_4 0.072(5) 0.035(3) 0.069(5) 0.009(3) 0.004(4) -0.017(3)
C36_4 0.069(4) 0.046(4) 0.028(3) 0.001(3) -0.002(3) -0.013(3)
C1_4 0.071(4) 0.031(3) 0.042(4) -0.002(3) 0.007(3) -0.024(3)
F2_4 0.096(3) 0.0305(18) 0.043(2) 0.0073(15) 0.0069(19) -0.0129(18)
C2_4 0.066(4) 0.040(3) 0.041(3) -0.003(3) 0.000(3) -0.014(3)
O261_4 0.042(2) 0.063(3) 0.043(2) -0.005(2) 0.0000(19) 0.012(2)
C3_4 0.065(4) 0.047(4) 0.037(3) -0.005(3) 0.001(3) -0.004(3)
O262_4 0.039(2) 0.061(3) 0.050(3) -0.003(2) -0.010(2) 0.016(2)
F6_4 0.094(3) 0.043(2) 0.049(2) -0.0101(17) -0.004(2) -0.012(2)
C4_4 0.072(4) 0.028(3) 0.055(4) -0.007(3) 0.008(3) -0.021(3)
O361_4 0.051(3) 0.055(3) 0.083(4) 0.025(3) -0.009(3) -0.006(2)
C5_4 0.065(4) 0.031(3) 0.041(3) -0.006(3) 0.003(3) -0.013(3)
O362_4 0.039(3) 0.033(2) 0.130(5) 0.031(3) 0.002(3) -0.0061(18)
F4_4 0.110(3) 0.052(2) 0.038(2) 0.0023(17) 0.001(2) -0.026(2)
C6_4 0.071(4) 0.039(3) 0.041(4) -0.006(3) 0.001(3) -0.015(3)
C10_4 0.071(4) 0.038(3) 0.045(4) -0.005(3) 0.009(3) -0.024(3)
C11_4 0.069(4) 0.033(3) 0.052(4) -0.005(3) 0.007(3) -0.014(3)
C12_4 0.067(4) 0.046(4) 0.033(3) -0.010(3) 0.003(3) -0.007(3)
C13_4 0.049(4) 0.046(4) 0.050(4) -0.016(3) 0.006(3) -0.011(3)
C14_4 0.064(4) 0.055(4) 0.052(4) -0.029(3) -0.009(3) -0.005(3)
C15_4 0.071(5) 0.043(4) 0.085(6) -0.019(4) -0.006(4) -0.023(3)
O161_4 0.050(3) 0.042(2) 0.064(3) -0.025(2) 0.015(2) -0.0038(19)
O162_4 0.041(3) 0.050(3) 0.107(4) -0.021(3) -0.011(3) -0.015(2)
C1_5 0.056(5) 0.054(4) 0.073(5) 0.014(4) 0.022(4) -0.006(3)
C2_5 0.116(10) 0.183(15) 0.091(9) 0.080(10) 0.022(6) 0.017(8)
O11_5 0.076(4) 0.208(9) 0.042(3) 0.046(4) 0.028(3) 0.027(5)
O12_5 0.042(4) 0.191(10) 0.176(9) -0.019(7) -0.034(4) 0.004(4)
O1_6 0.122(5) 0.148(6) 0.128(5) -0.052(5) 0.004(4) -0.004(5)
C1_6 0.159(8) 0.149(7) 0.147(7) -0.042(7) 0.010(7) -0.006(7)
C2_6 0.175(8) 0.153(8) 0.145(7) -0.037(7) 0.011(7) -0.007(7)
C3_6 0.159(8) 0.158(8) 0.143(7) -0.042(7) 0.011(7) -0.017(7)
C4_6 0.146(8) 0.159(8) 0.140(7) -0.027(7) 0.007(6) -0.007(7)
O1_7 0.063(6) 0.017(4) 0.071(6) 0.002(4) -0.001(4) 0.013(3)
C1_7 0.076(7) 0.041(6) 0.076(7) 0.013(5) 0.006(6) 0.006(5)
C2_7 0.095(8) 0.047(6) 0.086(8) 0.011(5) -0.012(6) 0.010(6)
C3_7 0.091(9) 0.051(6) 0.083(8) -0.002(6) -0.018(7) 0.019(5)
C4_7 0.076(7) 0.040(6) 0.073(7) -0.016(5) -0.011(5) 0.024(5)
O1_8 0.087(8) 0.071(7) 0.080(8) -0.001(6) -0.015(6) 0.019(6)
C1_8 0.095(9) 0.088(9) 0.090(9) 0.004(7) -0.015(7) 0.003(7)
C2_8 0.101(9) 0.090(8) 0.099(10) 0.004(8) -0.012(8) 0.017(7)
C3_8 0.106(9) 0.082(8) 0.095(9) 0.004(7) -0.010(7) 0.018(7)
C4_8 0.096(9) 0.075(8) 0.090(9) 0.000(7) -0.005(7) 0.023(7)
O1_9 0.099(4) 0.051(3) 0.111(5) 0.007(3) 0.021(3) 0.016(3)
C1_9 0.137(7) 0.085(5) 0.140(7) -0.015(5) 0.029(6) -0.012(5)
C2_9 0.155(8) 0.108(6) 0.166(8) -0.014(7) 0.024(6) 0.000(6)
C3_9 0.167(8) 0.090(6) 0.158(8) 0.004(6) 0.015(6) 0.025(6)
C4_9 0.143(7) 0.083(5) 0.136(7) 0.019(5) 0.015(6) 0.038(5)
O2 0.179(10) 0.305(17) 0.107(7) 0.081(9) -0.075(7) -0.122(11)

loop_
_atom_type_symbol
_atom_type_description
_atom_type_scat_dispersion_real
_atom_type_scat_dispersion_imag
_atom_type_scat_source
C C 0.0033 0.0016 'International Tables Vol C Tables 4.2.6.8 and 6.1.1.4'
H H 0.0000 0.0000 'International Tables Vol C Tables 4.2.6.8 and 6.1.1.4'
Ca Ca 0.2262 0.3064 'International Tables Vol C Tables 4.2.6.8 and 6.1.1.4'
F F 0.0171 0.0103 'International Tables Vol C Tables 4.2.6.8 and 6.1.1.4'
O O 0.0106 0.0060 'International Tables Vol C Tables 4.2.6.8 and 6.1.1.4'

loop_
_geom_angle_atom_site_label_1
_geom_angle_atom_site_label_2
_geom_angle_atom_site_label_3
_geom_angle
_geom_angle_site_symmetry_1
_geom_angle_site_symmetry_3
_geom_angle_publ_flag
O362_2 Ca1 O161_2 88.3(4) 2_575 2_565 ?
O362_2 Ca1 O161_1 177.1(3) 2_575 . ?
O161_2 Ca1 O161_1 90.6(3) 2_565 . ?
O362_2 Ca1 O262_1 103.0(3) 2_575 1_565 ?
O161_2 Ca1 O262_1 164.5(3) 2_565 1_565 ?
O161_1 Ca1 O262_1 77.5(2) . 1_565 ?
O362_2 Ca1 O1 86.2(4) 2_575 . ?
O161_2 Ca1 O1 85.5(3) 2_565 . ?
O161_1 Ca1 O1 91.0(3) . . ?
O262_1 Ca1 O1 84.8(3) 1_565 . ?
O362_2 Ca1 O362_3 11.7(6) 2_575 2_575 ?
O161_2 Ca1 O362_3 96.3(6) 2_565 2_575 ?
O161_1 Ca1 O362_3 171.0(5) . 2_575 ?
O262_1 Ca1 O362_3 96.6(6) 1_565 2_575 ?
O1 Ca1 O362_3 95.3(5) . 2_575 ?
O362_2 Ca1 O11_5 75.6(3) 2_575 4_545 ?
O161_2 Ca1 O11_5 84.6(3) 2_565 4_545 ?
O161_1 Ca1 O11_5 107.0(3) . 4_545 ?
O262_1 Ca1 O11_5 108.3(3) 1_565 4_545 ?
O1 Ca1 O11_5 159.4(3) . 4_545 ?
O362_2 Ca1 O161_3 60.8(5) 2_575 2_565 ?
O161_2 Ca1 O161_3 29.1(4) 2_565 2_565 ?
O161_1 Ca1 O161_3 118.6(4) . 2_565 ?
O262_1 Ca1 O161_3 163.8(4) 1_565 2_565 ?
O1 Ca1 O161_3 92.8(5) . 2_565 ?
O11_5 Ca1 O161_3 70.2(4) 4_545 2_565 ?
O362_2 Ca1 O12_5 109.1(3) 2_575 4_545 ?
O161_2 Ca1 O12_5 117.2(3) 2_565 4_545 ?
O161_1 Ca1 O12_5 73.8(2) . 4_545 ?
O262_1 Ca1 O12_5 69.4(3) 1_565 4_545 ?
O1 Ca1 O12_5 152.2(3) . 4_545 ?
O362_3 Ca1 O12_5 97.8(5) 2_575 4_545 ?
O11_5 Ca1 O12_5 47.0(2) 4_545 4_545 ?
O161_3 Ca1 O12_5 114.9(5) 2_565 4_545 ?
O362_2 Ca1 C1_5 92.5(3) 2_575 4_545 ?
O161_2 Ca1 C1_5 100.6(3) 2_565 4_545 ?
O161_1 Ca1 C1_5 90.4(2) . 4_545 ?
O262_1 Ca1 C1_5 89.6(2) 1_565 4_545 ?
O1 Ca1 C1_5 173.8(3) . 4_545 ?
O11_5 Ca1 C1_5 22.9(2) 4_545 4_545 ?
O12_5 Ca1 C1_5 24.0(2) 4_545 4_545 ?
O362_2 Ca1 Ca5 138.0(3) 2_575 4_545 ?
O161_2 Ca1 Ca5 126.6(3) 2_565 4_545 ?
O161_1 Ca1 Ca5 44.33(17) . 4_545 ?
O262_1 Ca1 Ca5 49.05(14) 1_565 4_545 ?
O1 Ca1 Ca5 115.8(3) . 4_545 ?
O11_5 Ca1 Ca5 84.49(15) 4_545 4_545 ?
O12_5 Ca1 Ca5 38.22(14) 4_545 4_545 ?
C1_5 Ca1 Ca5 61.73(15) 4_545 4_545 ?
O362_2 Ca1 Ca2 44.5(3) 2_575 2_565 ?
O161_2 Ca1 Ca2 67.8(2) 2_565 2_565 ?
O161_1 Ca1 Ca2 137.23(16) . 2_565 ?
O262_1 Ca1 Ca2 127.63(17) 1_565 2_565 ?
O1 Ca1 Ca2 121.8(3) . 2_565 ?
O11_5 Ca1 Ca2 37.69(14) 4_545 2_565 ?
O12_5 Ca1 Ca2 83.65(15) 4_545 2_565 ?
C1_5 Ca1 Ca2 60.13(15) 4_545 2_565 ?
Ca5 Ca1 Ca2 121.80(5) 4_545 2_565 ?
O261_4 Ca4 O261_3 160.4(5) . 1_556 ?
O261_4 Ca4 O1_8 93.1(5) . . ?
O261_3 Ca4 O1_8 84.5(7) 1_556 . ?
O261_4 Ca4 O161_4 84.70(17) . 4 ?
O261_4 Ca4 O261_2 164.1(4) . 1_556 ?
O161_4 Ca4 O261_2 88.3(4) 4 1_556 ?
O261_4 Ca4 O1_7 81.2(3) . . ?
O161_4 Ca4 O1_7 78.9(3) 4 . ?
O261_2 Ca4 O1_7 83.4(5) 1_556 . ?
O261_4 Ca4 O261_1 85.87(17) . 1_565 ?
O161_4 Ca4 O261_1 169.87(18) 4 1_565 ?
O261_2 Ca4 O261_1 99.9(4) 1_556 1_565 ?
O1_7 Ca4 O261_1 96.0(3) . 1_565 ?
O261_4 Ca4 O362_4 105.8(2) . 4_545 ?
O161_4 Ca4 O362_4 117.51(17) 4 4_545 ?
O261_2 Ca4 O362_4 90.1(4) 1_556 4_545 ?
O1_7 Ca4 O362_4 162.3(3) . 4_545 ?
O261_1 Ca4 O362_4 68.79(15) 1_565 4_545 ?
O261_4 Ca4 O361_4 89.27(17) . 4_545 ?
O161_4 Ca4 O361_4 68.33(17) 4 4_545 ?
O261_2 Ca4 O361_4 101.4(4) 1_556 4_545 ?
O1_7 Ca4 O361_4 146.6(3) . 4_545 ?
O261_1 Ca4 O361_4 115.26(16) 1_565 4_545 ?
O362_4 Ca4 O361_4 50.96(15) 4_545 4_545 ?
O261_4 Ca4 O262_3 148.2(6) . 1_556 ?
O161_4 Ca4 O262_3 125.6(6) 4 1_556 ?
O261_2 Ca4 O262_3 37.4(7) 1_556 1_556 ?
O1_7 Ca4 O262_3 94.4(7) . 1_556 ?
O261_1 Ca4 O262_3 63.2(6) 1_565 1_556 ?
O362_4 Ca4 O262_3 70.9(6) 4_545 1_556 ?
O361_4 Ca4 O262_3 109.6(7) 4_545 1_556 ?
O261_4 Ca4 C36_4 99.89(17) . 4_545 ?
O161_4 Ca4 C36_4 92.79(19) 4 4_545 ?
O261_2 Ca4 C36_4 94.7(4) 1_556 4_545 ?
O1_7 Ca4 C36_4 171.5(3) . 4_545 ?
O261_1 Ca4 C36_4 92.45(18) 1_565 4_545 ?
O362_4 Ca4 C36_4 25.26(18) 4_545 4_545 ?
O361_4 Ca4 C36_4 25.80(18) 4_545 4_545 ?
O261_4 Ca4 C26_2 171.2(6) . 1_556 ?
O161_4 Ca4 C26_2 101.8(5) 4 1_556 ?
O261_2 Ca4 C26_2 15.8(7) 1_556 1_556 ?
O1_7 Ca4 C26_2 94.1(7) . 1_556 ?
O261_1 Ca4 C26_2 87.2(5) 1_565 1_556 ?
O362_4 Ca4 C26_2 76.6(7) 4_545 1_556 ?
O361_4 Ca4 C26_2 98.6(6) 4_545 1_556 ?
C36_4 Ca4 C26_2 85.9(7) 4_545 1_556 ?
O162_3 Ca2 O362_1 161.9(8) . . ?
O162_3 Ca2 O162_4 87.0(7) . . ?
O362_1 Ca2 O162_4 87.5(3) . . ?
O362_1 Ca2 O11_5 89.5(3) . 3_465 ?
O162_4 Ca2 O11_5 169.0(2) . 3_465 ?
O362_1 Ca2 O162_2 176.1(4) . . ?
O162_4 Ca2 O162_2 94.5(3) . . ?
O11_5 Ca2 O162_2 87.9(4) 3_465 . ?
O362_1 Ca2 O1_6 92.5(4) . . ?
O162_4 Ca2 O1_6 87.2(3) . . ?
O11_5 Ca2 O1_6 82.4(3) 3_465 . ?
O162_2 Ca2 O1_6 84.3(4) . . ?
O362_1 Ca2 O361_3 74.6(5) . 1_545 ?
O162_4 Ca2 O361_3 70.5(7) . 1_545 ?
O11_5 Ca2 O361_3 118.7(7) 3_465 1_545 ?
O162_2 Ca2 O361_3 109.3(5) . 1_545 ?
O1_6 Ca2 O361_3 154.4(7) . 1_545 ?
O362_1 Ca2 O361_2 84.6(3) . 1_545 ?
O162_4 Ca2 O361_2 70.3(3) . 1_545 ?
O11_5 Ca2 O361_2 120.0(3) 3_465 1_545 ?
O162_2 Ca2 O361_2 99.2(3) . 1_545 ?
O1_6 Ca2 O361_2 157.4(4) . 1_545 ?
O162_3 Ca2 O161_3 48.7(8) . . ?
O362_1 Ca2 O161_3 148.1(4) . . ?
O162_4 Ca2 O161_3 114.0(4) . . ?
O11_5 Ca2 O161_3 73.3(4) 3_465 . ?
O361_3 Ca2 O161_3 90.2(6) 1_545 . ?
O362_1 Ca2 O362_3 81.7(5) . 1_545 ?
O162_4 Ca2 O362_3 121.7(5) . 1_545 ?
O11_5 Ca2 O362_3 68.2(5) 3_465 1_545 ?
O162_2 Ca2 O362_3 100.0(5) . 1_545 ?
O1_6 Ca2 O362_3 150.0(5) . 1_545 ?
O361_2 Ca2 O362_3 51.8(6) 1_545 1_545 ?
O362_1 Ca2 O362_2 92.5(3) . 1_545 ?
O162_4 Ca2 O362_2 120.2(3) . 1_545 ?
O11_5 Ca2 O362_2 70.5(3) 3_465 1_545 ?
O162_2 Ca2 O362_2 89.4(3) . 1_545 ?
O1_6 Ca2 O362_2 152.4(4) . 1_545 ?
O361_2 Ca2 O362_2 50.2(4) 1_545 1_545 ?
O162_3 Ca2 C16_3 23.8(11) . . ?
O362_1 Ca2 C16_3 172.1(8) . . ?
O162_4 Ca2 C16_3 99.9(6) . . ?
O11_5 Ca2 C16_3 83.7(5) 3_465 . ?
O361_3 Ca2 C16_3 105.1(7) 1_545 . ?
O161_3 Ca2 C16_3 24.9(9) . . ?
O362_3 Ca2 C16_3 91.9(10) 1_545 . ?
O361_3 Ca3 O262_4 93.8(5) 4_545 . ?
O361_4 Ca3 O262_4 88.35(19) 4_545 . ?
O361_4 Ca3 O361_1 86.9(3) 4_545 4 ?
O262_4 Ca3 O361_1 166.1(2) . 4 ?
O361_3 Ca3 O1_9 89.1(6) 4_545 . ?
O361_4 Ca3 O1_9 83.5(2) 4_545 . ?
O262_4 Ca3 O1_9 84.2(2) . . ?
O361_1 Ca3 O1_9 82.2(3) 4 . ?
O361_4 Ca3 O361_2 173.2(3) 4_545 4_545 ?
O262_4 Ca3 O361_2 85.3(2) . 4_545 ?
O361_1 Ca3 O361_2 98.6(3) 4 4_545 ?
O1_9 Ca3 O361_2 93.3(3) . 4_545 ?
O361_4 Ca3 O162_4 115.88(18) 4_545 4 ?
O262_4 Ca3 O162_4 109.1(2) . 4 ?
O361_1 Ca3 O162_4 84.8(2) 4 4 ?
O1_9 Ca3 O162_4 156.0(2) . 4 ?
O361_2 Ca3 O162_4 68.9(3) 4_545 4 ?
O361_4 Ca3 O161_4 69.15(17) 4_545 4 ?
O262_4 Ca3 O161_4 89.31(15) . 4 ?
O361_1 Ca3 O161_4 101.2(3) 4 4 ?
O1_9 Ca3 O161_4 152.1(2) . 4 ?
O361_2 Ca3 O161_4 113.3(3) 4_545 4 ?
O162_4 Ca3 O161_4 50.80(14) 4 4 ?
O361_4 Ca3 C16_4 92.43(19) 4_545 4 ?
O262_4 Ca3 C16_4 101.61(18) . 4 ?
O361_1 Ca3 C16_4 91.7(3) 4 4 ?
O1_9 Ca3 C16_4 172.8(2) . 4 ?
O361_2 Ca3 C16_4 91.4(3) 4_545 4 ?
O162_4 Ca3 C16_4 24.95(17) 4 4 ?
O161_4 Ca3 C16_4 25.93(16) 4 4 ?
O361_4 Ca3 Ca2 145.71(16) 4_545 4 ?
O262_4 Ca3 Ca2 117.36(13) . 4 ?
O361_1 Ca3 Ca2 72.6(2) 4 4 ?
O1_9 Ca3 Ca2 119.28(17) . 4 ?
O361_2 Ca3 Ca2 40.9(3) 4_545 4 ?
O162_4 Ca3 Ca2 37.03(10) 4 4 ?
O161_4 Ca3 Ca2 87.78(11) 4 4 ?
C16_4 Ca3 Ca2 61.87(13) 4 4 ?
O361_3 Ca3 Ca4 147.7(5) 4_545 . ?
O361_4 Ca3 Ca4 40.01(12) 4_545 . ?
O262_4 Ca3 Ca4 70.23(11) . . ?
O361_1 Ca3 Ca4 113.1(2) 4 . ?
O1_9 Ca3 Ca4 115.82(17) . . ?
O361_2 Ca3 Ca4 138.7(2) 4_545 . ?
O162_4 Ca3 Ca4 87.80(11) 4 . ?
O161_4 Ca3 Ca4 37.23(10) 4 . ?
C16_4 Ca3 Ca4 63.12(13) 4 . ?
Ca2 Ca3 Ca4 124.82(4) 4 . ?
O262_2 Ca5 O12_5 88.9(5) 4 . ?
O262_2 Ca5 O362_4 87.8(4) 4 . ?
O12_5 Ca5 O362_4 168.7(3) . . ?
O262_2 Ca5 O162_1 154.1(4) 4 4_554 ?
O12_5 Ca5 O162_1 91.5(4) . 4_554 ?
O362_4 Ca5 O162_1 86.8(2) . 4_554 ?
O262_2 Ca5 O261_1 81.0(4) 4 4_564 ?
O12_5 Ca5 O261_1 118.6(3) . 4_564 ?
O362_4 Ca5 O261_1 71.48(17) . 4_564 ?
O162_1 Ca5 O261_1 120.9(3) 4_554 4_564 ?
O262_2 Ca5 O262_3 15.2(7) 4 4 ?
O12_5 Ca5 O262_3 100.0(7) . 4 ?
O362_4 Ca5 O262_3 78.8(7) . 4 ?
O162_1 Ca5 O262_3 160.7(8) 4_554 4 ?
O261_1 Ca5 O262_3 66.6(7) 4_564 4 ?
O262_2 Ca5 O2 82.3(5) 4 . ?
O12_5 Ca5 O2 85.7(4) . . ?
O362_4 Ca5 O2 83.2(3) . . ?
O162_1 Ca5 O2 71.9(4) 4_554 . ?
O261_1 Ca5 O2 150.0(4) 4_564 . ?
O262_3 Ca5 O2 93.4(8) 4 . ?
O262_2 Ca5 O161_1 151.1(4) 4 4_554 ?
O12_5 Ca5 O161_1 76.8(3) . 4_554 ?
O362_4 Ca5 O161_1 110.7(2) . 4_554 ?
O162_1 Ca5 O161_1 52.9(2) 4_554 4_554 ?
O261_1 Ca5 O161_1 84.07(18) 4_564 4_554 ?
O2 Ca5 O161_1 120.7(4) . 4_554 ?
O262_2 Ca5 O262_1 85.3(4) 4 4_564 ?
O12_5 Ca5 O262_1 68.6(3) . 4_564 ?
O362_4 Ca5 O262_1 121.74(18) . 4_564 ?
O162_1 Ca5 O262_1 118.8(2) 4_554 4_564 ?
O261_1 Ca5 O262_1 50.29(15) 4_564 4_564 ?
O2 Ca5 O262_1 151.7(3) . 4_564 ?
O161_1 Ca5 O262_1 66.19(17) 4_554 4_564 ?
O262_2 Ca5 C16_1 177.2(4) 4 4_554 ?
O12_5 Ca5 C16_1 88.6(3) . 4_554 ?
O362_4 Ca5 C16_1 95.0(2) . 4_554 ?
O162_1 Ca5 C16_1 27.1(2) 4_554 4_554 ?
O261_1 Ca5 C16_1 99.3(2) 4_564 4_554 ?
O2 Ca5 C16_1 98.6(4) . 4_554 ?
O161_1 Ca5 C16_1 26.7(2) 4_554 4_554 ?
O262_1 Ca5 C16_1 92.8(2) 4_564 4_554 ?
O262_2 Ca5 C26_1 79.8(4) 4 4_564 ?
O12_5 Ca5 C26_1 93.9(3) . 4_564 ?
O362_4 Ca5 C26_1 96.14(19) . 4_564 ?
O162_1 Ca5 C26_1 126.0(3) 4_554 4_564 ?
O261_1 Ca5 C26_1 24.72(17) 4_564 4_564 ?
O2 Ca5 C26_1 162.1(4) . 4_564 ?
O161_1 Ca5 C26_1 76.37(18) 4_554 4_564 ?
O262_1 Ca5 C26_1 25.82(17) 4_564 4_564 ?
C16_1 Ca5 C26_1 99.3(2) 4_554 4_564 ?
O262_2 Ca5 Ca1 114.1(4) 4 4_554 ?
O12_5 Ca5 Ca1 46.9(3) . 4_554 ?
O362_4 Ca5 Ca1 143.75(18) . 4_554 ?
O162_1 Ca5 Ca1 84.18(18) 4_554 4_554 ?
O261_1 Ca5 Ca1 83.35(10) 4_564 4_554 ?
O2 Ca5 Ca1 126.4(3) . 4_554 ?
O161_1 Ca5 Ca1 39.17(12) 4_554 4_554 ?
O262_1 Ca5 Ca1 39.65(11) 4_564 4_554 ?
C16_1 Ca5 Ca1 63.25(19) 4_554 4_554 ?
C26_1 Ca5 Ca1 62.44(13) 4_564 4_554 ?
O161_1 C16_1 O162_1 120.3(8) . . ?
O161_1 C16_1 C13_1 118.2(9) . . ?
O162_1 C16_1 C13_1 121.1(7) . . ?
O161_1 C16_1 Ca5 66.0(5) . 4_545 ?
O162_1 C16_1 Ca5 57.7(4) . 4_545 ?
C13_1 C16_1 Ca5 167.1(6) . 4_545 ?
C21_1 C20_1 C25_1 119.9(7) . . ?
C21_1 C20_1 C3_1 121.8(6) . . ?
C25_1 C20_1 C3_1 118.1(7) . . ?
C20_1 C21_1 C22_1 122.5(7) . . ?
C21_1 C22_1 C23_1 117.5(7) . . ?
C24_1 C23_1 C22_1 119.9(6) . . ?
C24_1 C23_1 C26_1 120.2(6) . . ?
C22_1 C23_1 C26_1 119.8(7) . . ?
C23_1 C24_1 C25_1 121.0(6) . . ?
C24_1 C25_1 C20_1 119.2(7) . . ?
O261_1 C26_1 O262_1 120.5(7) . . ?
O261_1 C26_1 C23_1 119.1(6) . . ?
O262_1 C26_1 C23_1 120.2(6) . . ?
O261_1 C26_1 Ca5 54.3(4) . 4_535 ?
O262_1 C26_1 Ca5 67.1(4) . 4_535 ?
C23_1 C26_1 Ca5 164.5(5) . 4_535 ?
C31_1 C30_1 C35_1 117.6(9) . . ?
C31_1 C30_1 C5_1 117.7(9) . . ?
C35_1 C30_1 C5_1 124.4(9) . . ?
C32_1 C31_1 C30_1 123.1(10) . . ?
C31_1 C32_1 C33_1 119.4(9) . . ?
C34_1 C33_1 C32_1 116.3(9) . . ?
C34_1 C33_1 C36_1 123.2(11) . . ?
C32_1 C33_1 C36_1 120.1(10) . . ?
C35_1 C34_1 C33_1 122.5(9) . . ?
C34_1 C35_1 C30_1 120.6(9) . . ?
O361_1 C36_1 O362_1 124.8(10) . . ?
O361_1 C36_1 C33_1 118.4(12) . . ?
O362_1 C36_1 C33_1 116.7(12) . . ?
C2_1 C1_1 C6_1 113.4(8) . . ?
C2_1 C1_1 C10_1 122.3(7) . . ?
C6_1 C1_1 C10_1 124.4(8) . . ?
C1_1 C2_1 F2_1 118.0(7) . . ?
C1_1 C2_1 C3_1 127.3(7) . . ?
F2_1 C2_1 C3_1 114.6(6) . . ?
C26_1 O261_1 Ca4 136.5(4) . 1_545 ?
C26_1 O261_1 Ca5 101.0(4) . 4_535 ?
Ca4 O261_1 Ca5 98.37(16) 1_545 4_535 ?
C4_1 C3_1 C2_1 112.7(7) . . ?
C4_1 C3_1 C20_1 123.7(7) . . ?
C2_1 C3_1 C20_1 123.5(6) . . ?
C26_1 O262_1 Ca1 146.0(5) . 1_545 ?
C26_1 O262_1 Ca5 87.0(4) . 4_535 ?
Ca1 O262_1 Ca5 91.29(18) 1_545 4_535 ?
C5_1 C4_1 F4_1 118.9(8) . . ?
C5_1 C4_1 C3_1 125.3(8) . . ?
F4_1 C4_1 C3_1 115.8(7) . . ?
C36_1 O361_1 Ca3 128.0(7) . 4_544 ?
C4_1 C5_1 C6_1 117.0(8) . . ?
C4_1 C5_1 C30_1 126.8(8) . . ?
C6_1 C5_1 C30_1 116.0(8) . . ?
C36_1 O362_1 Ca2 139.8(8) . . ?
F6_1 C6_1 C5_1 120.4(7) . . ?
F6_1 C6_1 C1_1 115.1(9) . . ?
C5_1 C6_1 C1_1 124.2(8) . . ?
C11_1 C10_1 C15_1 118.0(8) . . ?
C11_1 C10_1 C1_1 118.7(8) . . ?
C15_1 C10_1 C1_1 123.3(8) . . ?
C10_1 C11_1 C12_1 116.5(9) . . ?
C13_1 C12_1 C11_1 123.8(8) . . ?
C12_1 C13_1 C14_1 121.9(8) . . ?
C12_1 C13_1 C16_1 122.5(7) . . ?
C14_1 C13_1 C16_1 114.4(9) . . ?
C15_1 C14_1 C13_1 115.0(11) . . ?
C14_1 C15_1 C10_1 123.5(9) . . ?
C16_1 O161_1 Ca1 148.5(6) . . ?
C16_1 O161_1 Ca5 87.3(6) . 4_545 ?
Ca1 O161_1 Ca5 96.5(2) . 4_545 ?
C16_1 O162_1 Ca5 95.1(5) . 4_545 ?
C2_2 C1_2 C6_2 118.5(11) . . ?
C2_2 C1_2 C10_2 124.0(10) . . ?
C6_2 C1_2 C10_2 117.5(9) . . ?
C3_2 C2_2 F2_2 119.8(10) . . ?
C3_2 C2_2 C1_2 124.9(10) . . ?
F2_2 C2_2 C1_2 114.4(10) . . ?
C2_2 C3_2 C4_2 114.0(10) . . ?
C2_2 C3_2 C20_2 120.7(10) . . ?
C4_2 C3_2 C20_2 125.3(10) . . ?
C5_2 C4_2 F4_2 116.0(11) . . ?
C5_2 C4_2 C3_2 127.0(10) . . ?
F4_2 C4_2 C3_2 116.8(11) . . ?
C4_2 C5_2 C6_2 116.4(9) . . ?
C4_2 C5_2 C30_2 124.3(10) . . ?
C6_2 C5_2 C30_2 119.3(8) . . ?
F6_2 C6_2 C1_2 122.9(10) . . ?
F6_2 C6_2 C5_2 118.2(9) . . ?
C1_2 C6_2 C5_2 118.9(9) . . ?
C15_2 C10_2 C11_2 119.3(12) . . ?
C15_2 C10_2 C1_2 123.3(11) . . ?
C11_2 C10_2 C1_2 117.3(12) . . ?
C12_2 C11_2 C10_2 117.2(13) . . ?
C13_2 C12_2 C11_2 124.6(13) . . ?
C12_2 C13_2 C14_2 117.6(12) . . ?
C12_2 C13_2 C16_2 120.2(12) . . ?
C14_2 C13_2 C16_2 122.1(14) . . ?
C13_2 C14_2 C15_2 121.7(15) . . ?
C10_2 C15_2 C14_2 119.3(13) . . ?
O161_2 C16_2 O162_2 125.7(12) . . ?
O161_2 C16_2 C13_2 118.3(13) . . ?
O162_2 C16_2 C13_2 115.7(11) . . ?
C25_2 C20_2 C21_2 118.8(11) . . ?
C25_2 C20_2 C3_2 120.5(11) . . ?
C21_2 C20_2 C3_2 120.6(10) . . ?
C22_2 C21_2 C20_2 120.8(12) . . ?
C21_2 C22_2 C23_2 116.3(14) . . ?
C24_2 C23_2 C26_2 125.4(18) . . ?
C24_2 C23_2 C22_2 116.9(16) . . ?
C26_2 C23_2 C22_2 114.8(16) . . ?
C23_2 C24_2 C25_2 126.5(15) . . ?
C24_2 C25_2 C20_2 116.4(12) . . ?
O261_2 C26_2 O262_2 123(3) . . ?
O261_2 C26_2 C23_2 126(3) . . ?
O262_2 C26_2 C23_2 108(2) . . ?
O261_2 C26_2 Ca4 40.6(17) . 1_554 ?
O262_2 C26_2 Ca4 86.5(16) . 1_554 ?
C23_2 C26_2 Ca4 165.7(16) . 1_554 ?
C31_2 C30_2 C35_2 120.0(10) . . ?
C31_2 C30_2 C5_2 122.7(9) . . ?
C35_2 C30_2 C5_2 117.2(10) . . ?
C30_2 C31_2 C32_2 121.1(9) . . ?
C33_2 C32_2 C31_2 119.1(10) . . ?
C32_2 C33_2 C36_2 118.0(12) . . ?
C32_2 C33_2 C34_2 121.3(13) . . ?
C36_2 C33_2 C34_2 120.4(14) . . ?
C35_2 C34_2 C33_2 117.8(15) . . ?
C34_2 C35_2 C30_2 120.1(13) . . ?
O362_2 C36_2 O361_2 118.6(12) . . ?
O362_2 C36_2 C33_2 123.4(12) . . ?
O361_2 C36_2 C33_2 117.9(12) . . ?
O362_2 C36_2 Ca2 63.1(8) . 1_565 ?
O361_2 C36_2 Ca2 56.8(7) . 1_565 ?
C33_2 C36_2 Ca2 169.5(8) . 1_565 ?
C16_2 O161_2 Ca1 143.3(9) . 2_564 ?
C16_2 O162_2 Ca2 130.1(8) . . ?
C26_2 O261_2 Ca4 124(2) . 1_554 ?
C26_2 O262_2 Ca5 138.3(15) . 4_544 ?
C36_2 O361_2 Ca3 143.2(7) . 4_554 ?
C36_2 O361_2 Ca2 97.3(8) . 1_565 ?
Ca3 O361_2 Ca2 99.7(4) 4_554 1_565 ?
C36_2 O362_2 Ca1 165.3(9) . 2_574 ?
C36_2 O362_2 Ca2 92.2(9) . 1_565 ?
Ca1 O362_2 Ca2 99.0(5) 2_574 1_565 ?
C2_3 C1_3 C6_3 124(3) . . ?
C2_3 C1_3 C10_3 110(2) . . ?
C6_3 C1_3 C10_3 125(3) . . ?
F2_3 C2_3 C3_3 126(3) . . ?
F2_3 C2_3 C1_3 117(3) . . ?
C3_3 C2_3 C1_3 117(2) . . ?
C2_3 C3_3 C4_3 121(3) . . ?
C2_3 C3_3 C20_3 115(2) . . ?
C4_3 C3_3 C20_3 123(3) . . ?
C3_3 C4_3 C5_3 118(3) . . ?
C3_3 C4_3 F4_3 115(3) . . ?
C5_3 C4_3 F4_3 126(3) . . ?
C6_3 C5_3 C4_3 123(3) . . ?
C6_3 C5_3 C30_3 113(2) . . ?
C4_3 C5_3 C30_3 124(3) . . ?
F6_3 C6_3 C5_3 128(3) . . ?
F6_3 C6_3 C1_3 117(3) . . ?
C5_3 C6_3 C1_3 115(3) . . ?
C11_3 C10_3 C15_3 110(2) . . ?
C11_3 C10_3 C1_3 133(2) . . ?
C15_3 C10_3 C1_3 116(2) . . ?
C10_3 C11_3 C12_3 130(3) . . ?
C13_3 C12_3 C11_3 119(3) . . ?
C12_3 C13_3 C14_3 114(2) . . ?
C12_3 C13_3 C16_3 110(3) . . ?
C14_3 C13_3 C16_3 135(3) . . ?
C15_3 C14_3 C13_3 123(2) . . ?
C10_3 C15_3 C14_3 122(2) . . ?
O162_3 C16_3 O161_3 119(4) . . ?
O162_3 C16_3 C13_3 103(3) . . ?
O161_3 C16_3 C13_3 138(4) . . ?
O162_3 C16_3 Ca2 50(2) . . ?
O161_3 C16_3 Ca2 69(2) . . ?
C13_3 C16_3 Ca2 153(3) . . ?
C21_3 C20_3 C3_3 122(3) . . ?
C21_3 C20_3 C25_3 113(3) . . ?
C3_3 C20_3 C25_3 125(3) . . ?
C20_3 C21_3 C22_3 121(3) . . ?
C21_3 C22_3 C23_3 128(4) . . ?
C26_3 C23_3 C22_3 119(5) . . ?
C26_3 C23_3 C24_3 114(3) . . ?
C22_3 C23_3 C24_3 99(3) . . ?
C25_3 C24_3 C23_3 116(3) . . ?
C24_3 C25_3 C20_3 127(3) . . ?
O262_3 C26_3 C23_3 141(5) . . ?
O262_3 C26_3 O261_3 100(5) . . ?
C23_3 C26_3 O261_3 118(5) . . ?
C35_3 C30_3 C31_3 122(2) . . ?
C35_3 C30_3 C5_3 121(2) . . ?
C31_3 C30_3 C5_3 117(2) . . ?
C30_3 C31_3 C32_3 113(2) . . ?
C33_3 C32_3 C31_3 125(2) . . ?
C34_3 C33_3 C32_3 116(3) . . ?
C34_3 C33_3 C36_3 121(3) . . ?
C32_3 C33_3 C36_3 123(2) . . ?
C33_3 C34_3 C35_3 126(3) . . ?
C30_3 C35_3 C34_3 118(3) . . ?
O361_3 C36_3 O362_3 121(2) . . ?
O361_3 C36_3 C33_3 121(2) . . ?
O362_3 C36_3 C33_3 118(2) . . ?
C16_3 O161_3 Ca2 86(2) . . ?
Ca2 O161_3 Ca1 94.8(5) . 2_564 ?
C16_3 O162_3 Ca2 106(3) . . ?
Ca5 O262_3 Ca4 91.2(9) 4_544 1_554 ?
Ca3 O361_3 Ca2 107.2(10) 4_554 1_565 ?
Ca1 O362_3 Ca2 97.2(7) 2_574 1_565 ?
O162_4 C16_4 O161_4 120.4(6) . . ?
O162_4 C16_4 C13_4 119.7(6) . . ?
O161_4 C16_4 C13_4 119.7(5) . . ?
O162_4 C16_4 Ca3 59.8(3) . 4_544 ?
O161_4 C16_4 Ca3 60.9(3) . 4_544 ?
C13_4 C16_4 Ca3 170.1(5) . 4_544 ?
C22_4 C20_4 C21_4 117.9(7) . . ?
C22_4 C20_4 C3_4 119.9(6) . . ?
C21_4 C20_4 C3_4 122.2(6) . . ?
C25_4 C21_4 C20_4 121.6(7) . . ?
C24_4 C22_4 C20_4 120.1(7) . . ?
C24_4 C23_4 C25_4 117.8(7) . . ?
C24_4 C23_4 C26_4 121.1(6) . . ?
C25_4 C23_4 C26_4 121.1(6) . . ?
C22_4 C24_4 C23_4 121.6(7) . . ?
C21_4 C25_4 C23_4 120.9(7) . . ?
O262_4 C26_4 O261_4 126.8(7) . . ?
O262_4 C26_4 C23_4 117.4(6) . . ?
O261_4 C26_4 C23_4 115.8(6) . . ?
C31_4 C30_4 C35_4 117.4(7) . . ?
C31_4 C30_4 C5_4 120.4(7) . . ?
C35_4 C30_4 C5_4 122.2(6) . . ?
C32_4 C31_4 C30_4 120.7(8) . . ?
C31_4 C32_4 C33_4 122.8(8) . . ?
C32_4 C33_4 C34_4 117.0(6) . . ?
C32_4 C33_4 C36_4 122.0(6) . . ?
C34_4 C33_4 C36_4 120.8(6) . . ?
C35_4 C34_4 C33_4 119.3(7) . . ?
C34_4 C35_4 C30_4 122.6(7) . . ?
O362_4 C36_4 O361_4 121.7(6) . . ?
O362_4 C36_4 C33_4 119.4(6) . . ?
O361_4 C36_4 C33_4 118.9(6) . . ?
O362_4 C36_4 Ca4 60.5(3) . 4_554 ?
O361_4 C36_4 Ca4 61.5(3) . 4_554 ?
C33_4 C36_4 Ca4 172.4(4) . 4_554 ?
C6_4 C1_4 C2_4 116.0(6) . . ?
C6_4 C1_4 C10_4 122.3(6) . . ?
C2_4 C1_4 C10_4 121.6(6) . . ?
F2_4 C2_4 C1_4 118.6(5) . . ?
F2_4 C2_4 C3_4 117.7(6) . . ?
C1_4 C2_4 C3_4 123.7(6) . . ?
C26_4 O261_4 Ca4 137.7(4) . . ?
C4_4 C3_4 C2_4 115.6(6) . . ?
C4_4 C3_4 C20_4 122.8(6) . . ?
C2_4 C3_4 C20_4 121.6(6) . . ?
C26_4 O262_4 Ca3 134.5(4) . . ?
C3_4 C4_4 F6_4 119.0(6) . . ?
C3_4 C4_4 C5_4 125.0(6) . . ?
F6_4 C4_4 C5_4 115.9(5) . . ?
C36_4 O361_4 Ca3 159.5(5) . 4_554 ?
C36_4 O361_4 Ca4 92.7(4) . 4_554 ?
Ca3 O361_4 Ca4 103.86(18) 4_554 4_554 ?
C6_4 C5_4 C4_4 114.4(6) . . ?
C6_4 C5_4 C30_4 123.0(6) . . ?
C4_4 C5_4 C30_4 122.5(5) . . ?
C36_4 O362_4 Ca5 160.1(5) . . ?
C36_4 O362_4 Ca4 94.2(4) . 4_554 ?
Ca5 O362_4 Ca4 100.43(16) . 4_554 ?
F4_4 C6_4 C5_4 116.9(6) . . ?
F4_4 C6_4 C1_4 117.8(5) . . ?
C5_4 C6_4 C1_4 125.3(6) . . ?
C11_4 C10_4 C15_4 117.3(6) . . ?
C11_4 C10_4 C1_4 120.6(6) . . ?
C15_4 C10_4 C1_4 122.0(7) . . ?
C10_4 C11_4 C12_4 120.7(7) . . ?
C11_4 C12_4 C13_4 120.6(7) . . ?
C14_4 C13_4 C12_4 117.6(6) . . ?
C14_4 C13_4 C16_4 121.4(6) . . ?
C12_4 C13_4 C16_4 121.1(6) . . ?
C13_4 C14_4 C15_4 121.7(7) . . ?
C14_4 C15_4 C10_4 121.9(8) . . ?
C16_4 O161_4 Ca4 163.7(4) . 4_544 ?
C16_4 O161_4 Ca3 93.2(3) . 4_544 ?
Ca4 O161_4 Ca3 102.64(15) 4_544 4_544 ?
C16_4 O162_4 Ca2 160.8(5) . . ?
C16_4 O162_4 Ca3 95.3(4) . 4_544 ?
Ca2 O162_4 Ca3 102.75(16) . 4_544 ?
O11_5 C1_5 O12_5 117.4(10) . . ?
O11_5 C1_5 C2_5 125.0(9) . . ?
O12_5 C1_5 C2_5 117.6(9) . . ?
O11_5 C1_5 Ca1 53.8(5) . 4_554 ?
O12_5 C1_5 Ca1 63.6(6) . 4_554 ?
C2_5 C1_5 Ca1 178.4(7) . 4_554 ?
C1_5 O11_5 Ca2 150.8(7) . 3_565 ?
C1_5 O11_5 Ca1 103.3(6) . 4_554 ?
Ca2 O11_5 Ca1 102.21(19) 3_565 4_554 ?
C1_5 O12_5 Ca5 163.7(9) . . ?
C1_5 O12_5 Ca1 92.4(6) . 4_554 ?
Ca5 O12_5 Ca1 94.9(3) . 4_554 ?
C4_6 O1_6 C1_6 111.9(9) . . ?
C4_6 O1_6 Ca2 128.2(8) . . ?
C1_6 O1_6 Ca2 119.7(7) . . ?
O1_6 C1_6 C2_6 102.1(9) . . ?
C1_6 C2_6 C3_6 104.6(9) . . ?
C2_6 C3_6 C4_6 103.6(9) . . ?
O1_6 C4_6 C3_6 104.2(9) . . ?
C1_7 O1_7 C4_7 111.4(8) . . ?
C1_7 O1_7 Ca4 123.2(7) . . ?
C4_7 O1_7 Ca4 124.1(7) . . ?
O1_7 C1_7 C2_7 103.8(9) . . ?
C1_7 C2_7 C3_7 103.8(9) . . ?
C4_7 C3_7 C2_7 102.1(9) . . ?
O1_7 C4_7 C3_7 105.8(9) . . ?
C1_8 O1_8 C4_8 112.2(11) . . ?
C1_8 O1_8 Ca4 122.2(11) . . ?
C4_8 O1_8 Ca4 124.7(11) . . ?
O1_8 C1_8 C2_8 105.0(12) . . ?
C1_8 C2_8 C3_8 105.4(11) . . ?
C4_8 C3_8 C2_8 105.8(11) . . ?
O1_8 C4_8 C3_8 104.7(11) . . ?
C4_9 O1_9 C1_9 111.3(7) . . ?
C4_9 O1_9 Ca3 126.2(6) . . ?
C1_9 O1_9 Ca3 122.2(6) . . ?
O1_9 C1_9 C2_9 105.8(8) . . ?
C3_9 C2_9 C1_9 108.1(8) . . ?
C2_9 C3_9 C4_9 108.0(8) . . ?
O1_9 C4_9 C3_9 105.6(8) . . ?

loop_
_geom_bond_atom_site_label_1
_geom_bond_atom_site_label_2
_geom_bond_distance
_geom_bond_site_symmetry_2
_geom_bond_publ_flag
Ca1 O362_2 2.254(14) 2_575 ?
Ca1 O161_2 2.266(8) 2_565 ?
Ca1 O161_1 2.315(5) . ?
Ca1 O262_1 2.325(5) 1_565 ?
Ca1 O1 2.351(7) . ?
Ca1 O362_3 2.44(2) 2_575 ?
Ca1 O11_5 2.467(6) 4_545 ?
Ca1 O161_3 2.575(15) 2_565 ?
Ca1 O12_5 2.668(11) 4_545 ?
Ca1 C1_5 2.975(9) 4_545 ?
Ca1 Ca5 3.642(2) 4_545 ?
Ca1 Ca2 3.743(2) 2_565 ?
Ca4 O261_4 2.312(5) . ?
Ca4 O261_3 2.33(2) 1_556 ?
Ca4 O1_8 2.361(15) . ?
Ca4 O161_4 2.369(4) 4 ?
Ca4 O261_2 2.377(12) 1_556 ?
Ca4 O1_7 2.421(8) . ?
Ca4 O261_1 2.438(4) 1_565 ?
Ca4 O362_4 2.511(4) 4_545 ?
Ca4 O361_4 2.530(5) 4_545 ?
Ca4 O262_3 2.72(3) 1_556 ?
Ca4 C36_4 2.876(6) 4_545 ?
Ca4 C26_2 3.04(3) 1_556 ?
Ca2 O162_3 2.15(3) . ?
Ca2 O362_1 2.234(8) . ?
Ca2 O162_4 2.334(5) . ?
Ca2 O11_5 2.342(7) 3_465 ?
Ca2 O162_2 2.362(12) . ?
Ca2 O1_6 2.400(8) . ?
Ca2 O361_3 2.44(3) 1_545 ?
Ca2 O361_2 2.511(11) 1_545 ?
Ca2 O161_3 2.511(18) . ?
Ca2 O362_3 2.55(2) 1_545 ?
Ca2 O362_2 2.658(13) 1_545 ?
Ca2 C16_3 2.69(4) . ?
Ca3 O361_3 2.26(3) 4_545 ?
Ca3 O361_4 2.321(5) 4_545 ?
Ca3 O262_4 2.330(5) . ?
Ca3 O361_1 2.358(7) 4 ?
Ca3 O1_9 2.403(6) . ?
Ca3 O361_2 2.434(11) 4_545 ?
Ca3 O162_4 2.503(5) 4 ?
Ca3 O161_4 2.524(4) 4 ?
Ca3 C16_4 2.884(6) 4 ?
Ca5 O262_2 2.201(13) 4 ?
Ca5 O12_5 2.262(6) . ?
Ca5 O362_4 2.316(5) . ?
Ca5 O162_1 2.378(6) 4_554 ?
Ca5 O261_1 2.467(5) 4_564 ?
Ca5 O262_3 2.47(3) 4 ?
Ca5 O2 2.525(10) . ?
Ca5 O161_1 2.562(7) 4_554 ?
Ca5 O262_1 2.752(6) 4_564 ?
Ca5 C16_1 2.801(8) 4_554 ?
Ca5 C26_1 2.982(8) 4_564 ?
C16_1 O161_1 1.261(9) . ?
C16_1 O162_1 1.282(12) . ?
C16_1 C13_1 1.528(12) . ?
C20_1 C21_1 1.348(11) . ?
C20_1 C25_1 1.423(9) . ?
C20_1 C3_1 1.457(11) . ?
C21_1 C22_1 1.374(11) . ?
C22_1 C23_1 1.449(10) . ?
C23_1 C24_1 1.368(11) . ?
C23_1 C26_1 1.474(10) . ?
C24_1 C25_1 1.371(9) . ?
C26_1 O261_1 1.270(8) . ?
C26_1 O262_1 1.301(9) . ?
C30_1 C31_1 1.363(14) . ?
C30_1 C35_1 1.398(14) . ?
C30_1 C5_1 1.508(12) . ?
C31_1 C32_1 1.320(13) . ?
C32_1 C33_1 1.447(15) . ?
C33_1 C34_1 1.379(14) . ?
C33_1 C36_1 1.500(13) . ?
C34_1 C35_1 1.328(14) . ?
C36_1 O361_1 1.206(15) . ?
C36_1 O362_1 1.283(15) . ?
C1_1 C2_1 1.334(11) . ?
C1_1 C6_1 1.428(12) . ?
C1_1 C10_1 1.485(11) . ?
F2_1 C2_1 1.368(8) . ?
C2_1 C3_1 1.432(11) . ?
C3_1 C4_1 1.420(11) . ?
F4_1 C4_1 1.351(9) . ?
C4_1 C5_1 1.319(12) . ?
C5_1 C6_1 1.402(14) . ?
F6_1 C6_1 1.342(10) . ?
C10_1 C11_1 1.396(12) . ?
C10_1 C15_1 1.403(15) . ?
C11_1 C12_1 1.429(13) . ?
C12_1 C13_1 1.246(13) . ?
C13_1 C14_1 1.437(12) . ?
C14_1 C15_1 1.366(15) . ?
C1_2 C2_2 1.390(16) . ?
C1_2 C6_2 1.392(15) . ?
C1_2 C10_2 1.545(17) . ?
C2_2 C3_2 1.333(16) . ?
C2_2 F2_2 1.360(13) . ?
C3_2 C4_2 1.418(16) . ?
C3_2 C20_2 1.458(16) . ?
C4_2 C5_2 1.323(15) . ?
C4_2 F4_2 1.359(15) . ?
C5_2 C6_2 1.448(14) . ?
C5_2 C30_2 1.489(14) . ?
C6_2 F6_2 1.310(12) . ?
C10_2 C15_2 1.37(2) . ?
C10_2 C11_2 1.410(18) . ?
C11_2 C12_2 1.387(18) . ?
C12_2 C13_2 1.34(2) . ?
C13_2 C14_2 1.348(19) . ?
C13_2 C16_2 1.496(17) . ?
C14_2 C15_2 1.414(19) . ?
C16_2 O161_2 1.206(15) . ?
C16_2 O162_2 1.246(16) . ?
C20_2 C25_2 1.390(17) . ?
C20_2 C21_2 1.426(18) . ?
C21_2 C22_2 1.363(17) . ?
C22_2 C23_2 1.478(19) . ?
C23_2 C24_2 1.26(2) . ?
C23_2 C26_2 1.44(4) . ?
C24_2 C25_2 1.377(19) . ?
C26_2 O261_2 0.99(3) . ?
C26_2 O262_2 1.43(3) . ?
C30_2 C31_2 1.371(15) . ?
C30_2 C35_2 1.422(18) . ?
C31_2 C32_2 1.397(14) . ?
C32_2 C33_2 1.370(17) . ?
C33_2 C36_2 1.436(19) . ?
C33_2 C34_2 1.45(2) . ?
C34_2 C35_2 1.38(2) . ?
C36_2 O362_2 1.242(17) . ?
C36_2 O361_2 1.313(18) . ?
C1_3 C2_3 1.41(4) . ?
C1_3 C6_3 1.44(4) . ?
C1_3 C10_3 1.58(4) . ?
C2_3 F2_3 1.29(3) . ?
C2_3 C3_3 1.36(4) . ?
C3_3 C4_3 1.41(2) . ?
C3_3 C20_3 1.47(5) . ?
C4_3 C5_3 1.42(2) . ?
C4_3 F4_3 1.45(2) . ?
C5_3 C6_3 1.36(4) . ?
C5_3 C30_3 1.52(4) . ?
C6_3 F6_3 1.18(4) . ?
C10_3 C11_3 1.34(4) . ?
C10_3 C15_3 1.39(2) . ?
C11_3 C12_3 1.37(2) . ?
C12_3 C13_3 1.35(2) . ?
C13_3 C14_3 1.40(2) . ?
C13_3 C16_3 1.40(5) . ?
C14_3 C15_3 1.396(19) . ?
C16_3 O162_3 1.13(5) . ?
C16_3 O161_3 1.14(4) . ?
C20_3 C21_3 1.39(4) . ?
C20_3 C25_3 1.48(4) . ?
C21_3 C22_3 1.43(3) . ?
C22_3 C23_3 1.43(3) . ?
C23_3 C26_3 1.37(9) . ?
C23_3 C24_3 1.76(6) . ?
C24_3 C25_3 1.37(4) . ?
C26_3 O262_3 1.12(8) . ?
C26_3 O261_3 1.69(6) . ?
C30_3 C35_3 1.31(4) . ?
C30_3 C31_3 1.38(3) . ?
C31_3 C32_3 1.40(3) . ?
C32_3 C33_3 1.35(3) . ?
C33_3 C34_3 1.20(5) . ?
C33_3 C36_3 1.54(4) . ?
C34_3 C35_3 1.38(5) . ?
C36_3 O361_3 1.14(4) . ?
C36_3 O362_3 1.34(3) . ?
C16_4 O162_4 1.222(7) . ?
C16_4 O161_4 1.263(8) . ?
C16_4 C13_4 1.487(9) . ?
C20_4 C22_4 1.397(10) . ?
C20_4 C21_4 1.403(10) . ?
C20_4 C3_4 1.497(10) . ?
C21_4 C25_4 1.344(11) . ?
C22_4 C24_4 1.375(11) . ?
C23_4 C24_4 1.386(9) . ?
C23_4 C25_4 1.403(9) . ?
C23_4 C26_4 1.519(10) . ?
C26_4 O262_4 1.226(8) . ?
C26_4 O261_4 1.248(8) . ?
C30_4 C31_4 1.387(11) . ?
C30_4 C35_4 1.389(11) . ?
C30_4 C5_4 1.453(9) . ?
C31_4 C32_4 1.368(11) . ?
C32_4 C33_4 1.387(11) . ?
C33_4 C34_4 1.419(10) . ?
C33_4 C36_4 1.476(9) . ?
C34_4 C35_4 1.386(10) . ?
C36_4 O362_4 1.231(8) . ?
C36_4 O361_4 1.253(8) . ?
C1_4 C6_4 1.371(9) . ?
C1_4 C2_4 1.388(9) . ?
C1_4 C10_4 1.473(9) . ?
F2_4 C2_4 1.344(7) . ?
C2_4 C3_4 1.415(9) . ?
C3_4 C4_4 1.338(9) . ?
F6_4 C4_4 1.348(7) . ?
C4_4 C5_4 1.435(9) . ?
C5_4 C6_4 1.370(8) . ?
F4_4 C6_4 1.346(8) . ?
C10_4 C11_4 1.374(10) . ?
C10_4 C15_4 1.387(11) . ?
C11_4 C12_4 1.384(9) . ?
C12_4 C13_4 1.401(10) . ?
C13_4 C14_4 1.355(10) . ?
C14_4 C15_4 1.356(10) . ?
C1_5 O11_5 1.191(9) . ?
C1_5 O12_5 1.213(10) . ?
C1_5 C2_5 1.495(16) . ?
O1_6 C4_6 1.488(14) . ?
O1_6 C1_6 1.545(14) . ?
C1_6 C2_6 1.551(14) . ?
C2_6 C3_6 1.559(15) . ?
C3_6 C4_6 1.565(15) . ?
O1_7 C1_7 1.478(14) . ?
O1_7 C4_7 1.482(13) . ?
C1_7 C2_7 1.556(14) . ?
C2_7 C3_7 1.573(17) . ?
C3_7 C4_7 1.519(15) . ?
O1_8 C1_8 1.479(18) . ?
O1_8 C4_8 1.498(17) . ?
C1_8 C2_8 1.527(18) . ?
C2_8 C3_8 1.554(18) . ?
C3_8 C4_8 1.538(17) . ?
O1_9 C4_9 1.482(11) . ?
O1_9 C1_9 1.490(12) . ?
C1_9 C2_9 1.523(14) . ?
C2_9 C3_9 1.503(15) . ?
C3_9 C4_9 1.525(14) . ?
